data_7061048
loop_
_publ_author_name
'Sato, Hiroki'
'Tsukamoto, Tadashi'
'Sogawa, Hiromitsu'
'Kuwata, Shigeki'
'Takata, Toshikazu'

_publ_section_title
;
 Ruthenium macrocycles bearing pyridine bis(carboxamide): synthesis,
 structure, and catalytic activity for hydrosilylation
;
_journal_issue 39
_journal_name_full 'New Journal of Chemistry'
_journal_page_first 18282
_journal_page_last 18289
_journal_paper_doi 10.1039/D0NJ06133F
_journal_volume 45
_journal_year 2021
_chemical_formula_moiety 'C44 H65 N3 O15 P2 Ru, 2(C H2 Cl2), H2 O'
_chemical_formula_sum 'C46 H71 Cl4 N3 O16 P2 Ru'
_chemical_formula_weight 1226.91
_space_group_crystal_system triclinic
_space_group_IT_number 2
_space_group_name_Hall '-P 1'
_space_group_name_H-M_alt 'P -1'
_atom_sites_solution_hydrogens geom
_atom_sites_solution_primary direct
_atom_sites_solution_secondary difmap
_audit_update_record
;
2020-02-01 deposited with the CCDC.	2021-08-30 downloaded from the CCDC.
;
_cell_angle_alpha 99.334(3)
_cell_angle_beta 99.324(4)
_cell_angle_gamma 98.5572(16)
_cell_formula_units_Z 4
_cell_length_a 12.256(3)
_cell_length_b 20.547(4)
_cell_length_c 23.363(5)
_cell_measurement_reflns_used 16193
_cell_measurement_temperature 93
_cell_measurement_theta_max 31.45
_cell_measurement_theta_min 1.23
_cell_volume 5635(2)
_computing_cell_refinement CrystalClear
_computing_data_collection 'CrystalClear (Rigaku Inc., 2008)'
_computing_data_reduction CrystalClear
_computing_molecular_graphics 'CrystalStructure 4.2.5'
_computing_publication_material 'CrystalStructure 4.2.5 (Rigaku, 2017)'
_computing_structure_refinement 'SHELXL Version 2014/7 (Sheldrick, 2008)'
_computing_structure_solution 'DIRDIF99-PATTY (Gould, et al., 1999)'
_diffrn_ambient_temperature 93
_diffrn_detector_area_resol_mean 7.111
_diffrn_measured_fraction_theta_full 0.997
_diffrn_measured_fraction_theta_max 0.994
_diffrn_measurement_device_type 'Rigaku Saturn724'
_diffrn_measurement_method \w
_diffrn_radiation_type 'Mo K\a'
_diffrn_radiation_wavelength 0.71075
_diffrn_reflns_av_R_equivalents 0.0807
_diffrn_reflns_Laue_measured_fraction_full 0.997
_diffrn_reflns_Laue_measured_fraction_max 0.994
_diffrn_reflns_limit_h_max 15
_diffrn_reflns_limit_h_min -15
_diffrn_reflns_limit_k_max 26
_diffrn_reflns_limit_k_min -26
_diffrn_reflns_limit_l_max 30
_diffrn_reflns_limit_l_min -30
_diffrn_reflns_number 70352
_diffrn_reflns_point_group_measured_fraction_full 0.997
_diffrn_reflns_point_group_measured_fraction_max 0.994
_diffrn_reflns_theta_full 25.242
_diffrn_reflns_theta_max 27.462
_diffrn_reflns_theta_min 3.004
_diffrn_standards_number 0
_exptl_absorpt_coefficient_mu 0.591
_exptl_absorpt_correction_T_max 0.965
_exptl_absorpt_correction_T_min 0.773
_exptl_absorpt_correction_type multi-scan
_exptl_absorpt_process_details 'REQAB (Rigaku, 1998)'
_exptl_crystal_colour yellow
_exptl_crystal_density_diffrn 1.446
_exptl_crystal_density_method 'not measured'
_exptl_crystal_description prism
_exptl_crystal_F_000 2552.00
_exptl_crystal_recrystallization_method 'Re-crystallisation from solvent: dichloromethane/hexane'
_exptl_crystal_size_max 0.240
_exptl_crystal_size_mid 0.230
_exptl_crystal_size_min 0.060
_refine_diff_density_max 2.69
_refine_diff_density_min -1.47
_refine_ls_extinction_method none
_refine_ls_goodness_of_fit_ref 1.065
_refine_ls_hydrogen_treatment mixed
_refine_ls_number_parameters 1323
_refine_ls_number_reflns 25619
_refine_ls_number_restraints 6
_refine_ls_R_factor_all 0.1011
_refine_ls_R_factor_gt 0.0761
_refine_ls_shift/su_max 0.001
_refine_ls_structure_factor_coef Fsqd
_refine_ls_weighting_details 'w = 1/[\s^2^(Fo^2^)+(0.0990P)^2^+9.4397P] where P=(Fo^2^+2Fc^2^)/3'
_refine_ls_weighting_scheme calc
_refine_ls_wR_factor_gt 0.1874
_refine_ls_wR_factor_ref 0.2095
_reflns_Friedel_coverage 0.000
_reflns_number_gt 18990
_reflns_number_total 25619
_reflns_threshold_expression F^2^>2.0\s(F^2^)
_cod_data_source_file d0nj06133f2.cif
_cod_data_source_block RuMC33COPOEt32
_cod_database_code 7061048

loop_
_space_group_symop_id
_space_group_symop_operation_xyz
1 +X,+Y,+Z
2 -X,-Y,-Z

loop_
_atom_site_label
_atom_site_type_symbol
_atom_site_fract_x
_atom_site_fract_y
_atom_site_fract_z
_atom_site_U_iso_or_equiv
_atom_site_adp_type
_atom_site_occupancy
_atom_site_site_symmetry_order
_atom_site_calc_flag
_atom_site_refinement_flags_posn
_atom_site_refinement_flags_adp
_atom_site_refinement_flags_occupancy
_atom_site_disorder_assembly
_atom_site_disorder_group
Ru1 Ru 0.02172(3) 0.26516(2) 0.37809(2) 0.01464(10) Uani 1 1 d . . . . .
Ru2 Ru 0.57651(3) 0.29318(2) 0.88080(2) 0.01333(9) Uani 1 1 d . . . . .
Cl1 Cl 0.37820(16) 0.41627(11) 0.66182(8) 0.0644(5) Uani 1 1 d . . . . .
Cl2 Cl 0.4151(2) 0.54606(12) 0.74055(11) 0.0848(7) Uani 1 1 d . . . . .
Cl3 Cl 0.07977(18) 0.10618(14) 0.80740(10) 0.0858(7) Uani 1 1 d . . . . .
Cl4 Cl -0.00090(18) 0.10250(13) 0.68439(9) 0.0742(6) Uani 1 1 d . . . . .
Cl5 Cl -0.37281(16) 0.16871(10) 0.24462(12) 0.0795(7) Uani 1 1 d . . . . .
Cl6 Cl -0.56543(14) 0.06503(8) 0.24091(7) 0.0502(4) Uani 1 1 d . . . . .
Cl7 Cl 0.97627(17) 0.43708(10) 0.71620(7) 0.0618(5) Uani 1 1 d . . . . .
Cl8 Cl 1.12356(14) 0.50437(9) 0.82671(8) 0.0569(5) Uani 1 1 d . . . . .
P1 P 0.18325(9) 0.21632(6) 0.37482(5) 0.0188(2) Uani 1 1 d . . . . .
P2 P -0.13774(9) 0.31261(6) 0.37632(5) 0.0193(2) Uani 1 1 d . . . . .
P3 P 0.72877(9) 0.23611(5) 0.87918(5) 0.0157(2) Uani 1 1 d . . . . .
P4 P 0.42307(9) 0.34708(5) 0.87928(5) 0.0166(2) Uani 1 1 d . . . . .
O1 O 0.1162(3) 0.36482(15) 0.24518(14) 0.0226(7) Uani 1 1 d . . . . .
O2 O -0.1618(3) 0.07062(16) 0.31710(15) 0.0320(8) Uani 1 1 d . . . . .
O3 O 0.5772(3) 0.40484(15) 0.49771(13) 0.0214(7) Uani 1 1 d . . . . .
O4 O 0.7311(3) 0.34895(16) 0.57783(16) 0.0288(8) Uani 1 1 d . . . . .
O5 O 0.7810(3) 0.21875(16) 0.56695(15) 0.0292(8) Uani 1 1 d . . . . .
O6 O 0.7071(3) 0.04993(16) 0.58821(14) 0.0239(7) Uani 1 1 d . . . . .
O7 O 0.4649(3) 0.02459(16) 0.59083(14) 0.0223(7) Uani 1 1 d . . . . .
O8 O 0.2350(2) 0.02779(15) 0.54981(14) 0.0211(7) Uani 1 1 d . . . . .
O9 O 0.2418(3) 0.23580(18) 0.32213(16) 0.0292(8) Uani 1 1 d . . . . .
O10 O 0.1482(3) 0.13759(17) 0.35979(18) 0.0357(9) Uani 1 1 d . . . . .
O11 O 0.2918(3) 0.2311(2) 0.42586(18) 0.0427(10) Uani 1 1 d . . . . .
O12 O -0.1082(3) 0.38942(16) 0.40768(15) 0.0259(7) Uani 1 1 d . . . . .
O13 O -0.2216(3) 0.2753(2) 0.41072(18) 0.0366(9) Uani 1 1 d . . . . .
O14 O -0.2187(3) 0.31023(19) 0.31557(16) 0.0345(8) Uani 1 1 d . . . . .
O15 O 0.0782(3) 0.32149(17) 0.50969(14) 0.0270(7) Uani 1 1 d . . . . .
O16 O 0.7542(3) 0.45111(16) 0.82125(14) 0.0237(7) Uani 1 1 d . . . . .
O17 O 0.3916(3) 0.13589(16) 0.74662(14) 0.0242(7) Uani 1 1 d . . . . .
O18 O 1.1535(3) 0.38950(16) 1.04978(14) 0.0232(7) Uani 1 1 d . . . . .
O19 O 1.3113(3) 0.31593(17) 1.10294(15) 0.0286(8) Uani 1 1 d . . . . .
O20 O 1.3745(3) 0.18466(18) 1.11894(17) 0.0351(9) Uani 1 1 d . . . . .
O21 O 1.1070(4) 0.0735(2) 1.0846(3) 0.0735(18) Uani 1 1 d . . . . .
O22 O 0.8859(3) 0.01461(18) 1.0934(2) 0.0414(10) Uani 1 1 d . . . . .
O23 O 0.6905(3) 0.02277(15) 1.00355(13) 0.0211(7) Uani 1 1 d . . . . .
O24 O 0.8483(3) 0.27075(17) 0.87064(15) 0.0277(8) Uani 1 1 d . . . . .
O25 O 0.6913(3) 0.17409(15) 0.82561(15) 0.0240(7) Uani 1 1 d . . . . .
O26 O 0.7650(3) 0.21080(17) 0.93920(15) 0.0281(7) Uani 1 1 d . . . . .
O27 O 0.4536(3) 0.41776(15) 0.92323(16) 0.0258(7) Uani 1 1 d . . . . .
O28 O 0.3073(3) 0.31145(16) 0.89309(13) 0.0210(7) Uani 1 1 d . . . . .
O29 O 0.3790(3) 0.36223(18) 0.81596(15) 0.0283(8) Uani 1 1 d . . . . .
O30 O 0.5970(3) 0.29703(16) 1.01220(14) 0.0227(7) Uani 1 1 d . . . . .
O31 O -0.3144(3) -0.0070(2) 0.22591(18) 0.0450(10) Uani 1 1 d D . . . .
H139 H -0.2814(6) 0.0237(5) 0.2482(4) 0.068 Uiso 1 1 d DR U . . .
H140 H -0.3209(4) -0.0481(6) 0.2368(2) 0.068 Uiso 1 1 d DR U . . .
O32 O 0.7218(3) 0.51774(18) 0.72949(16) 0.0321(8) Uani 1 1 d D . . . .
H141 H 0.716(5) 0.495(2) 0.755(2) 0.048 Uiso 1 1 d D U . . .
H142 H 0.768(4) 0.5530(18) 0.741(2) 0.048 Uiso 1 1 d D U . . .
N1 N -0.0201(3) 0.22283(17) 0.29037(15) 0.0153(7) Uani 1 1 d . . . . .
N2 N 0.0905(3) 0.34218(17) 0.33734(15) 0.0153(7) Uani 1 1 d . . . . .
N3 N -0.0743(3) 0.17160(17) 0.37863(15) 0.0160(7) Uani 1 1 d . . . . .
N4 N 0.5728(3) 0.29312(17) 0.79284(15) 0.0150(7) Uani 1 1 d . . . . .
N5 N 0.6790(3) 0.38549(17) 0.88146(16) 0.0160(7) Uani 1 1 d . . . . .
N6 N 0.4629(3) 0.20342(17) 0.83855(15) 0.0155(7) Uani 1 1 d . . . . .
C1 C 0.0823(4) 0.3275(2) 0.2791(2) 0.0192(9) Uani 1 1 d . . . . .
C2 C 0.0202(4) 0.2572(2) 0.25167(19) 0.0175(9) Uani 1 1 d . . . . .
C3 C 0.0040(4) 0.2264(2) 0.1931(2) 0.0229(9) Uani 1 1 d . . . . .
H1 H 0.0323 0.2496 0.1651 0.027 Uiso 1 1 calc R U . . .
C4 C -0.0542(4) 0.1610(2) 0.17585(19) 0.0227(9) Uani 1 1 d . . . . .
H2 H -0.0658 0.1392 0.1357 0.027 Uiso 1 1 calc R U . . .
C5 C -0.0956(4) 0.1272(2) 0.2168(2) 0.0238(10) Uani 1 1 d . . . . .
H3 H -0.1363 0.0826 0.2051 0.029 Uiso 1 1 calc R U . . .
C6 C -0.0764(4) 0.1598(2) 0.2750(2) 0.0199(9) Uani 1 1 d . . . . .
C7 C -0.1094(4) 0.1298(2) 0.3264(2) 0.0218(9) Uani 1 1 d . . . . .
C8 C 0.1451(4) 0.4099(2) 0.36819(19) 0.0181(9) Uani 1 1 d . . . . .
H4 H 0.0973 0.4281 0.3949 0.022 Uiso 1 1 calc R U . . .
H5 H 0.1526 0.4393 0.3389 0.022 Uiso 1 1 calc R U . . .
C9 C 0.2593(4) 0.4105(2) 0.40351(19) 0.0189(9) Uani 1 1 d . . . . .
C10 C 0.3498(4) 0.3997(2) 0.37547(19) 0.0197(9) Uani 1 1 d . . . . .
H6 H 0.3390 0.3926 0.3336 0.024 Uiso 1 1 calc R U . . .
C11 C 0.4548(4) 0.3991(2) 0.4081(2) 0.0208(9) Uani 1 1 d . . . . .
H7 H 0.5154 0.3921 0.3885 0.025 Uiso 1 1 calc R U . . .
C12 C 0.4716(4) 0.4086(2) 0.4694(2) 0.0197(9) Uani 1 1 d . . . . .
C13 C 0.3843(4) 0.4208(2) 0.49814(19) 0.0208(9) Uani 1 1 d . . . . .
H8 H 0.3955 0.4283 0.5401 0.025 Uiso 1 1 calc R U . . .
C14 C 0.2789(4) 0.4218(2) 0.46455(19) 0.0188(9) Uani 1 1 d . . . . .
H9 H 0.2192 0.4304 0.4844 0.023 Uiso 1 1 calc R U . . .
C15 C 0.6011(4) 0.4220(2) 0.56097(18) 0.0183(9) Uani 1 1 d . . . . .
H10 H 0.5512 0.3906 0.5776 0.022 Uiso 1 1 calc R U . . .
H11 H 0.5883 0.4680 0.5742 0.022 Uiso 1 1 calc R U . . .
C16 C 0.7209(4) 0.4174(2) 0.5815(2) 0.0224(9) Uani 1 1 d . . . . .
H12 H 0.7684 0.4384 0.5566 0.027 Uiso 1 1 calc R U . . .
H13 H 0.7469 0.4418 0.6228 0.027 Uiso 1 1 calc R U . . .
C17 C 0.8399(4) 0.3367(2) 0.5726(2) 0.0290(11) Uani 1 1 d . . . . .
H14 H 0.8971 0.3763 0.5934 0.035 Uiso 1 1 calc R U . . .
H15 H 0.8464 0.3279 0.5305 0.035 Uiso 1 1 calc R U . . .
C18 C 0.8584(4) 0.2762(2) 0.5999(2) 0.0277(11) Uani 1 1 d . . . . .
H16 H 0.9363 0.2687 0.5999 0.033 Uiso 1 1 calc R U . . .
H17 H 0.8474 0.2843 0.6414 0.033 Uiso 1 1 calc R U . . .
C19 C 0.7871(4) 0.1623(2) 0.5935(2) 0.0278(10) Uani 1 1 d . . . . .
H18 H 0.7766 0.1729 0.6349 0.033 Uiso 1 1 calc R U . . .
H19 H 0.8620 0.1495 0.5937 0.033 Uiso 1 1 calc R U . . .
C20 C 0.6968(5) 0.1050(2) 0.5591(2) 0.0318(11) Uani 1 1 d . . . . .
H20 H 0.6215 0.1171 0.5588 0.038 Uiso 1 1 calc R U . . .
H21 H 0.7074 0.0935 0.5178 0.038 Uiso 1 1 calc R U . . .
C21 C 0.6294(4) -0.0098(2) 0.5609(2) 0.0238(10) Uani 1 1 d . . . . .
H22 H 0.6699 -0.0481 0.5575 0.029 Uiso 1 1 calc R U . . .
H23 H 0.5956 -0.0057 0.5204 0.029 Uiso 1 1 calc R U . . .
C22 C 0.5373(4) -0.0235(2) 0.5954(2) 0.0236(10) Uani 1 1 d . . . . .
H24 H 0.4934 -0.0692 0.5796 0.028 Uiso 1 1 calc R U . . .
H25 H 0.5707 -0.0210 0.6374 0.028 Uiso 1 1 calc R U . . .
C23 C 0.3794(4) 0.0144(2) 0.6249(2) 0.0228(10) Uani 1 1 d . . . . .
H26 H 0.4124 0.0279 0.6675 0.027 Uiso 1 1 calc R U . . .
H27 H 0.3446 -0.0336 0.6168 0.027 Uiso 1 1 calc R U . . .
C24 C 0.2921(4) 0.0557(2) 0.6085(2) 0.0234(10) Uani 1 1 d . . . . .
H28 H 0.2384 0.0550 0.6359 0.028 Uiso 1 1 calc R U . . .
H29 H 0.3283 0.1027 0.6111 0.028 Uiso 1 1 calc R U . . .
C25 C 0.1549(4) 0.0602(2) 0.5243(2) 0.0186(9) Uani 1 1 d . . . . .
C26 C 0.1019(4) 0.0312(2) 0.46636(19) 0.0172(8) Uani 1 1 d . . . . .
H30 H 0.1230 -0.0080 0.4470 0.021 Uiso 1 1 calc R U . . .
C27 C 0.0196(4) 0.0590(2) 0.43702(19) 0.0183(9) Uani 1 1 d . . . . .
H31 H -0.0163 0.0381 0.3978 0.022 Uiso 1 1 calc R U . . .
C28 C -0.0126(3) 0.1173(2) 0.46368(19) 0.0174(9) Uani 1 1 d . . . . .
C29 C 0.0402(4) 0.1457(2) 0.5215(2) 0.0210(9) Uani 1 1 d . . . . .
H32 H 0.0193 0.1851 0.5406 0.025 Uiso 1 1 calc R U . . .
C30 C 0.1237(4) 0.1175(2) 0.5524(2) 0.0239(10) Uani 1 1 d . . . . .
H33 H 0.1583 0.1375 0.5921 0.029 Uiso 1 1 calc R U . . .
C31 C -0.1045(4) 0.1464(2) 0.43092(19) 0.0186(9) Uani 1 1 d . . . . .
H34 H -0.1731 0.1115 0.4180 0.022 Uiso 1 1 calc R U . . .
H35 H -0.1223 0.1837 0.4583 0.022 Uiso 1 1 calc R U . . .
C32 C 0.3581(4) 0.2354(3) 0.3175(2) 0.0311(11) Uani 1 1 d . . . . .
H36 H 0.3749 0.1896 0.3167 0.037 Uiso 1 1 calc R U . . .
H37 H 0.4085 0.2659 0.3519 0.037 Uiso 1 1 calc R U . . .
C33 C 0.3756(5) 0.2582(3) 0.2616(3) 0.0433(14) Uani 1 1 d . . . . .
H38 H 0.4539 0.2585 0.2573 0.065 Uiso 1 1 calc R U . . .
H39 H 0.3255 0.2276 0.2279 0.065 Uiso 1 1 calc R U . . .
H40 H 0.3590 0.3036 0.2629 0.065 Uiso 1 1 calc R U . . .
C34 C 0.2043(5) 0.0859(3) 0.3338(3) 0.0467(15) Uani 1 1 d . . . . .
H41 H 0.2859 0.1036 0.3402 0.056 Uiso 1 1 calc R U . . .
H42 H 0.1940 0.0471 0.3539 0.056 Uiso 1 1 calc R U . . .
C35 C 0.1605(7) 0.0636(4) 0.2709(4) 0.069(2) Uani 1 1 d . . . . .
H43 H 0.2002 0.0288 0.2550 0.103 Uiso 1 1 calc R U . . .
H44 H 0.0801 0.0452 0.2645 0.103 Uiso 1 1 calc R U . . .
H45 H 0.1718 0.1017 0.2508 0.103 Uiso 1 1 calc R U . . .
C36 C 0.2880(6) 0.2199(5) 0.4823(3) 0.074(3) Uani 1 1 d . . . . .
H46 H 0.2468 0.1739 0.4792 0.089 Uiso 1 1 calc R U . . .
H47 H 0.2440 0.2512 0.5008 0.089 Uiso 1 1 calc R U . . .
C37 C 0.3945(6) 0.2274(4) 0.5211(3) 0.064(2) Uani 1 1 d . . . . .
H48 H 0.3823 0.2184 0.5597 0.096 Uiso 1 1 calc R U . . .
H49 H 0.4384 0.1956 0.5042 0.096 Uiso 1 1 calc R U . . .
H50 H 0.4356 0.2732 0.5258 0.096 Uiso 1 1 calc R U . . .
C38 C -0.1886(4) 0.4336(2) 0.4127(2) 0.0295(11) Uani 1 1 d . . . . .
H51 H -0.2186 0.4316 0.4494 0.035 Uiso 1 1 calc R U . . .
H52 H -0.2521 0.4198 0.3787 0.035 Uiso 1 1 calc R U . . .
C39 C -0.1298(5) 0.5036(3) 0.4140(3) 0.0420(14) Uani 1 1 d . . . . .
H53 H -0.1831 0.5345 0.4174 0.063 Uiso 1 1 calc R U . . .
H54 H -0.0674 0.5169 0.4480 0.063 Uiso 1 1 calc R U . . .
H55 H -0.1008 0.5050 0.3775 0.063 Uiso 1 1 calc R U . . .
C40 C -0.3391(5) 0.2741(3) 0.4090(3) 0.0424(14) Uani 1 1 d . . . . .
H56 H -0.3751 0.2817 0.3701 0.051 Uiso 1 1 calc R U . . .
H57 H -0.3503 0.3101 0.4400 0.051 Uiso 1 1 calc R U . . .
C41 C -0.3904(5) 0.2081(3) 0.4188(3) 0.0522(18) Uani 1 1 d . . . . .
H58 H -0.4710 0.2067 0.4177 0.078 Uiso 1 1 calc R U . . .
H59 H -0.3795 0.1728 0.3878 0.078 Uiso 1 1 calc R U . . .
H60 H -0.3547 0.2011 0.4575 0.078 Uiso 1 1 calc R U . . .
C42 C -0.1890(5) 0.3521(3) 0.2754(3) 0.0444(14) Uani 1 1 d . . . . .
H61 H -0.1067 0.3586 0.2774 0.053 Uiso 1 1 calc R U . . .
H62 H -0.2090 0.3966 0.2873 0.053 Uiso 1 1 calc R U . . .
C43 C -0.2474(7) 0.3229(4) 0.2132(3) 0.067(2) Uani 1 1 d . . . . .
H63 H -0.2248 0.3530 0.1871 0.101 Uiso 1 1 calc R U . . .
H64 H -0.2266 0.2792 0.2010 0.101 Uiso 1 1 calc R U . . .
H65 H -0.3289 0.3172 0.2109 0.101 Uiso 1 1 calc R U . . .
C44 C 0.0588(4) 0.3004(2) 0.4591(2) 0.0210(9) Uani 1 1 d . . . . .
C45 C 0.6942(4) 0.3997(2) 0.8297(2) 0.0187(9) Uani 1 1 d . . . . .
C46 C 0.6347(3) 0.3449(2) 0.77801(19) 0.0181(9) Uani 1 1 d . . . . .
C47 C 0.6433(4) 0.3431(2) 0.7194(2) 0.0214(9) Uani 1 1 d . . . . .
H66 H 0.6863 0.3795 0.7079 0.026 Uiso 1 1 calc R U . . .
C48 C 0.5872(4) 0.2864(2) 0.67744(19) 0.0222(9) Uani 1 1 d . . . . .
H67 H 0.5931 0.2838 0.6371 0.027 Uiso 1 1 calc R U . . .
C49 C 0.5228(4) 0.2337(2) 0.6945(2) 0.0212(9) Uani 1 1 d . . . . .
H68 H 0.4841 0.1953 0.6663 0.025 Uiso 1 1 calc R U . . .
C50 C 0.5166(3) 0.2389(2) 0.75357(19) 0.0170(8) Uani 1 1 d . . . . .
C51 C 0.4508(3) 0.1870(2) 0.78066(19) 0.0169(8) Uani 1 1 d . . . . .
C52 C 0.7336(4) 0.4360(2) 0.93469(19) 0.0187(9) Uani 1 1 d . . . . .
H69 H 0.6814 0.4386 0.9629 0.022 Uiso 1 1 calc R U . . .
H70 H 0.7487 0.4804 0.9234 0.022 Uiso 1 1 calc R U . . .
C53 C 0.8427(3) 0.4203(2) 0.96500(19) 0.0173(9) Uani 1 1 d . . . . .
C54 C 0.9395(4) 0.4283(2) 0.9404(2) 0.0206(9) Uani 1 1 d . . . . .
H71 H 0.9356 0.4420 0.9034 0.025 Uiso 1 1 calc R U . . .
C55 C 1.0409(4) 0.4165(2) 0.9689(2) 0.0225(9) Uani 1 1 d . . . . .
H72 H 1.1053 0.4215 0.9510 0.027 Uiso 1 1 calc R U . . .
C56 C 1.0482(4) 0.3973(2) 1.0238(2) 0.0216(9) Uani 1 1 d . . . . .
C57 C 0.9535(4) 0.3885(2) 1.0485(2) 0.0215(9) Uani 1 1 d . . . . .
H73 H 0.9576 0.3746 1.0855 0.026 Uiso 1 1 calc R U . . .
C58 C 0.8522(4) 0.3998(2) 1.0192(2) 0.0219(9) Uani 1 1 d . . . . .
H74 H 0.7876 0.3933 1.0367 0.026 Uiso 1 1 calc R U . . .
C59 C 1.1663(4) 0.3799(2) 1.1101(2) 0.0241(10) Uani 1 1 d . . . . .
H75 H 1.1182 0.3375 1.1122 0.029 Uiso 1 1 calc R U . . .
H76 H 1.1430 0.4173 1.1349 0.029 Uiso 1 1 calc R U . . .
C60 C 1.2872(4) 0.3776(2) 1.1324(2) 0.0237(10) Uani 1 1 d . . . . .
H77 H 1.3365 0.4162 1.1240 0.028 Uiso 1 1 calc R U . . .
H78 H 1.3008 0.3796 1.1757 0.028 Uiso 1 1 calc R U . . .
C61 C 1.4212(4) 0.3059(2) 1.1239(2) 0.0268(10) Uani 1 1 d . . . . .
H79 H 1.4351 0.3119 1.1675 0.032 Uiso 1 1 calc R U . . .
H80 H 1.4768 0.3394 1.1128 0.032 Uiso 1 1 calc R U . . .
C62 C 1.4342(5) 0.2366(3) 1.0976(2) 0.0314(11) Uani 1 1 d . . . . .
H81 H 1.4089 0.2293 1.0542 0.038 Uiso 1 1 calc R U . . .
H82 H 1.5150 0.2338 1.1053 0.038 Uiso 1 1 calc R U . . .
C63 C 1.2600(5) 0.1618(4) 1.0916(3) 0.0531(18) Uani 1 1 d . . . . .
H83 H 1.2153 0.1962 1.1037 0.064 Uiso 1 1 calc R U . . .
H84 H 1.2530 0.1551 1.0481 0.064 Uiso 1 1 calc R U . . .
C64 C 1.2170(5) 0.1011(4) 1.1074(6) 0.100(4) Uani 1 1 d . . . . .
H85 H 1.2635 0.0677 1.0954 0.120 Uiso 1 1 calc R U . . .
H86 H 1.2272 0.1086 1.1511 0.120 Uiso 1 1 calc R U . . .
C65 C 1.0753(10) 0.0168(7) 1.1239(11) 0.070(7) Uani 0.507(16) 1 d . . P A 1
H87 H 1.1331 -0.0120 1.1272 0.084 Uiso 0.507(16) 1 calc R U P A 1
H88 H 1.0692 0.0382 1.1641 0.084 Uiso 0.507(16) 1 calc R U P A 1
C66 C 0.9653(10) -0.0231(7) 1.0914(8) 0.048(4) Uani 0.507(16) 1 d . . P A 1
H89 H 0.9702 -0.0392 1.0498 0.058 Uiso 0.507(16) 1 calc R U P A 1
H90 H 0.9458 -0.0627 1.1094 0.058 Uiso 0.507(16) 1 calc R U P A 1
C93 C 1.0627(9) 0.0091(5) 1.0690(7) 0.040(4) Uani 0.493(16) 1 d . . P A 2
H143 H 1.0873 -0.0130 1.1022 0.048 Uiso 0.493(16) 1 calc R U P A 2
H144 H 1.0950 -0.0100 1.0352 0.048 Uiso 0.493(16) 1 calc R U P A 2
C94 C 0.9334(11) -0.0099(6) 1.0513(7) 0.042(4) Uani 0.493(16) 1 d . . P A 2
H145 H 0.9076 0.0075 1.0153 0.051 Uiso 0.493(16) 1 calc R U P A 2
H146 H 0.9110 -0.0593 1.0422 0.051 Uiso 0.493(16) 1 calc R U P A 2
C67 C 0.7725(4) -0.0163(2) 1.0881(2) 0.0297(11) Uani 1 1 d . . . . .
H91 H 0.7590 -0.0245 1.1272 0.036 Uiso 1 1 calc R U . . .
H92 H 0.7577 -0.0601 1.0608 0.036 Uiso 1 1 calc R U . . .
C68 C 0.6942(4) 0.0268(2) 1.0656(2) 0.0225(9) Uani 1 1 d . . . . .
H93 H 0.6181 0.0115 1.0729 0.027 Uiso 1 1 calc R U . . .
H94 H 0.7203 0.0738 1.0866 0.027 Uiso 1 1 calc R U . . .
C69 C 0.6178(4) 0.0562(2) 0.9741(2) 0.0189(9) Uani 1 1 d . . . . .
C70 C 0.6083(4) 0.0449(2) 0.9130(2) 0.0209(9) Uani 1 1 d . . . . .
H95 H 0.6497 0.0148 0.8945 0.025 Uiso 1 1 calc R U . . .
C71 C 0.5382(4) 0.0775(2) 0.87869(19) 0.0181(9) Uani 1 1 d . . . . .
H96 H 0.5329 0.0699 0.8370 0.022 Uiso 1 1 calc R U . . .
C72 C 0.4758(4) 0.1212(2) 0.90546(19) 0.0182(9) Uani 1 1 d . . . . .
C73 C 0.4851(4) 0.1307(2) 0.96591(19) 0.0195(9) Uani 1 1 d . . . . .
H97 H 0.4426 0.1600 0.9843 0.023 Uiso 1 1 calc R U . . .
C74 C 0.5549(4) 0.0986(2) 1.00124(19) 0.0199(9) Uani 1 1 d . . . . .
H98 H 0.5591 0.1057 1.0428 0.024 Uiso 1 1 calc R U . . .
C75 C 0.4000(4) 0.1574(2) 0.8689(2) 0.0203(9) Uani 1 1 d . . . . .
H99 H 0.3439 0.1239 0.8391 0.024 Uiso 1 1 calc R U . . .
H100 H 0.3589 0.1831 0.8950 0.024 Uiso 1 1 calc R U . . .
C76 C 0.8676(4) 0.2926(3) 0.8178(2) 0.0332(12) Uani 1 1 d . . . . .
H101 H 0.8570 0.3397 0.8202 0.040 Uiso 1 1 calc R U . . .
H102 H 0.8127 0.2647 0.7837 0.040 Uiso 1 1 calc R U . . .
C77 C 0.9852(5) 0.2871(3) 0.8091(3) 0.0453(15) Uani 1 1 d . . . . .
H103 H 0.9976 0.3022 0.7726 0.068 Uiso 1 1 calc R U . . .
H104 H 1.0394 0.3151 0.8427 0.068 Uiso 1 1 calc R U . . .
H105 H 0.9951 0.2403 0.8063 0.068 Uiso 1 1 calc R U . . .
C78 C 0.7590(4) 0.1267(2) 0.8017(2) 0.0294(11) Uani 1 1 d . . . . .
H106 H 0.7553 0.0877 0.8217 0.035 Uiso 1 1 calc R U . . .
H107 H 0.8385 0.1487 0.8075 0.035 Uiso 1 1 calc R U . . .
C79 C 0.7099(6) 0.1048(3) 0.7373(3) 0.0473(16) Uani 1 1 d . . . . .
H108 H 0.7523 0.0729 0.7192 0.071 Uiso 1 1 calc R U . . .
H109 H 0.6312 0.0832 0.7323 0.071 Uiso 1 1 calc R U . . .
H110 H 0.7139 0.1439 0.7182 0.071 Uiso 1 1 calc R U . . .
C80 C 0.8608(5) 0.1791(3) 0.9531(3) 0.0388(13) Uani 1 1 d . . . . .
H111 H 0.9248 0.2008 0.9378 0.047 Uiso 1 1 calc R U . . .
H112 H 0.8423 0.1312 0.9338 0.047 Uiso 1 1 calc R U . . .
C81 C 0.8927(5) 0.1848(3) 1.0177(3) 0.0419(14) Uani 1 1 d . . . . .
H113 H 0.9579 0.1632 1.0265 0.063 Uiso 1 1 calc R U . . .
H114 H 0.9119 0.2323 1.0366 0.063 Uiso 1 1 calc R U . . .
H115 H 0.8296 0.1628 1.0326 0.063 Uiso 1 1 calc R U . . .
C82 C 0.3746(4) 0.4640(2) 0.9263(3) 0.0325(12) Uani 1 1 d . . . . .
H116 H 0.3550 0.4706 0.9660 0.039 Uiso 1 1 calc R U . . .
H117 H 0.3047 0.4449 0.8969 0.039 Uiso 1 1 calc R U . . .
C83 C 0.4248(5) 0.5297(3) 0.9141(3) 0.0366(13) Uani 1 1 d . . . . .
H118 H 0.3709 0.5603 0.9163 0.055 Uiso 1 1 calc R U . . .
H119 H 0.4934 0.5488 0.9436 0.055 Uiso 1 1 calc R U . . .
H120 H 0.4433 0.5232 0.8746 0.055 Uiso 1 1 calc R U . . .
C84 C 0.2988(4) 0.3037(2) 0.9529(2) 0.0240(10) Uani 1 1 d . . . . .
H121 H 0.3025 0.3480 0.9779 0.029 Uiso 1 1 calc R U . . .
H122 H 0.3620 0.2834 0.9699 0.029 Uiso 1 1 calc R U . . .
C85 C 0.1882(4) 0.2589(2) 0.9511(2) 0.0264(10) Uani 1 1 d . . . . .
H123 H 0.1813 0.2531 0.9913 0.040 Uiso 1 1 calc R U . . .
H124 H 0.1261 0.2794 0.9345 0.040 Uiso 1 1 calc R U . . .
H125 H 0.1854 0.2150 0.9265 0.040 Uiso 1 1 calc R U . . .
C86 C 0.2645(4) 0.3517(3) 0.7835(2) 0.0331(12) Uani 1 1 d . . . . .
H126 H 0.2555 0.3886 0.7615 0.040 Uiso 1 1 calc R U . . .
H127 H 0.2119 0.3522 0.8114 0.040 Uiso 1 1 calc R U . . .
C87 C 0.2371(5) 0.2866(4) 0.7413(3) 0.0563(18) Uani 1 1 d . . . . .
H128 H 0.1596 0.2803 0.7197 0.084 Uiso 1 1 calc R U . . .
H129 H 0.2886 0.2865 0.7133 0.084 Uiso 1 1 calc R U . . .
H130 H 0.2451 0.2501 0.7631 0.084 Uiso 1 1 calc R U . . .
C88 C 0.5880(4) 0.2940(2) 0.9621(2) 0.0191(9) Uani 1 1 d . . . . .
C89 C 0.4663(5) 0.4721(3) 0.7226(3) 0.0504(16) Uani 1 1 d . . . . .
H131 H 0.4736 0.4499 0.7573 0.060 Uiso 1 1 calc R U . . .
H132 H 0.5421 0.4831 0.7133 0.060 Uiso 1 1 calc R U . . .
C90 C 0.1060(6) 0.0855(4) 0.7360(3) 0.0570(18) Uani 1 1 d . . . . .
H133 H 0.1105 0.0373 0.7271 0.068 Uiso 1 1 calc R U . . .
H134 H 0.1790 0.1117 0.7333 0.068 Uiso 1 1 calc R U . . .
C91 C -0.4655(6) 0.0982(3) 0.2014(3) 0.0524(17) Uani 1 1 d . . . . .
H135 H -0.4222 0.0634 0.1886 0.063 Uiso 1 1 calc R U . . .
H136 H -0.5052 0.1108 0.1656 0.063 Uiso 1 1 calc R U . . .
C92 C 0.9902(4) 0.4961(3) 0.7812(2) 0.0330(12) Uani 1 1 d . . . . .
H137 H 0.9308 0.4820 0.8031 0.040 Uiso 1 1 calc R U . . .
H138 H 0.9801 0.5400 0.7711 0.040 Uiso 1 1 calc R U . . .

loop_
_atom_site_aniso_label
_atom_site_aniso_U_11
_atom_site_aniso_U_22
_atom_site_aniso_U_33
_atom_site_aniso_U_23
_atom_site_aniso_U_13
_atom_site_aniso_U_12
Ru1 0.01470(18) 0.01282(17) 0.01416(17) 0.00175(12) 0.00021(12) -0.00092(12)
Ru2 0.01174(17) 0.01269(16) 0.01503(17) 0.00355(12) 0.00163(12) 0.00055(12)
Cl1 0.0563(11) 0.0928(14) 0.0429(9) 0.0150(9) 0.0138(8) 0.0024(10)
Cl2 0.0840(16) 0.0902(16) 0.0844(16) 0.0073(12) 0.0047(12) 0.0516(13)
Cl3 0.0613(13) 0.139(2) 0.0588(12) 0.0099(13) 0.0023(10) 0.0441(14)
Cl4 0.0620(12) 0.1097(17) 0.0536(11) 0.0150(11) 0.0001(9) 0.0368(12)
Cl5 0.0431(10) 0.0480(10) 0.131(2) -0.0072(11) -0.0030(11) 0.0038(8)
Cl6 0.0553(10) 0.0503(9) 0.0469(9) 0.0065(7) 0.0198(7) 0.0079(7)
Cl7 0.0701(12) 0.0696(12) 0.0373(9) -0.0052(8) -0.0018(8) 0.0158(9)
Cl8 0.0389(9) 0.0656(11) 0.0553(10) -0.0104(8) -0.0105(7) 0.0201(8)
P1 0.0155(5) 0.0194(5) 0.0200(6) 0.0060(4) -0.0014(4) 0.0014(4)
P2 0.0142(5) 0.0203(5) 0.0203(6) -0.0015(4) 0.0028(4) 0.0000(4)
P3 0.0129(5) 0.0154(5) 0.0185(5) 0.0041(4) 0.0017(4) 0.0020(4)
P4 0.0119(5) 0.0175(5) 0.0211(6) 0.0053(4) 0.0036(4) 0.0027(4)
O1 0.0287(17) 0.0177(15) 0.0201(16) 0.0070(12) 0.0048(13) -0.0034(13)
O2 0.042(2) 0.0201(17) 0.0246(18) 0.0020(14) -0.0002(15) -0.0131(15)
O3 0.0187(16) 0.0250(16) 0.0174(16) -0.0012(12) -0.0024(12) 0.0066(13)
O4 0.0186(17) 0.0222(17) 0.047(2) 0.0112(15) 0.0037(15) 0.0054(13)
O5 0.037(2) 0.0196(16) 0.0303(19) 0.0075(14) 0.0009(15) 0.0050(14)
O6 0.0228(17) 0.0231(16) 0.0264(17) 0.0088(13) 0.0030(13) 0.0035(13)
O7 0.0189(16) 0.0270(17) 0.0230(17) 0.0116(13) 0.0025(13) 0.0049(13)
O8 0.0148(15) 0.0242(16) 0.0230(16) 0.0047(13) -0.0013(12) 0.0047(12)
O9 0.0217(17) 0.037(2) 0.036(2) 0.0192(16) 0.0115(15) 0.0098(15)
O10 0.037(2) 0.0190(17) 0.060(3) 0.0127(17) 0.0230(19) 0.0114(15)
O11 0.033(2) 0.046(2) 0.043(2) 0.0167(19) -0.0095(17) -0.0018(18)
O12 0.0237(17) 0.0171(15) 0.0343(19) -0.0012(13) 0.0037(14) 0.0040(13)
O13 0.0206(18) 0.047(2) 0.047(2) 0.0135(19) 0.0147(16) 0.0068(16)
O14 0.030(2) 0.043(2) 0.0265(19) 0.0008(16) -0.0029(15) 0.0103(17)
O15 0.0328(19) 0.0294(18) 0.0133(16) -0.0017(13) -0.0002(13) -0.0004(15)
O16 0.0247(17) 0.0212(16) 0.0231(17) 0.0087(13) 0.0013(13) -0.0034(13)
O17 0.0241(17) 0.0211(16) 0.0228(17) 0.0001(13) 0.0018(13) -0.0029(13)
O18 0.0181(16) 0.0296(17) 0.0217(16) 0.0049(13) 0.0013(13) 0.0060(13)
O19 0.0248(18) 0.0310(18) 0.0255(18) -0.0024(14) -0.0035(14) 0.0086(14)
O20 0.0281(19) 0.0273(19) 0.045(2) 0.0033(16) 0.0005(16) 0.0001(15)
O21 0.038(3) 0.045(3) 0.120(5) -0.034(3) 0.039(3) -0.016(2)
O22 0.0204(19) 0.0222(18) 0.072(3) -0.0057(18) -0.0009(18) -0.0012(15)
O23 0.0209(16) 0.0236(16) 0.0195(16) 0.0054(12) 0.0033(12) 0.0053(13)
O24 0.0215(17) 0.0261(17) 0.0330(19) 0.0005(14) 0.0092(14) -0.0022(14)
O25 0.0223(17) 0.0160(15) 0.0322(18) -0.0030(13) 0.0080(14) 0.0037(13)
O26 0.0251(18) 0.0341(19) 0.0275(18) 0.0116(15) 0.0019(14) 0.0100(15)
O27 0.0175(16) 0.0175(15) 0.042(2) 0.0014(14) 0.0072(14) 0.0043(13)
O28 0.0174(15) 0.0247(16) 0.0203(16) 0.0073(13) 0.0031(12) -0.0005(13)
O29 0.0179(17) 0.044(2) 0.0278(18) 0.0183(16) 0.0053(14) 0.0075(15)
O30 0.0239(17) 0.0264(17) 0.0178(17) 0.0055(13) 0.0058(13) 0.0009(13)
O31 0.049(3) 0.031(2) 0.046(2) 0.0056(18) -0.0094(19) 0.0001(18)
O32 0.036(2) 0.0252(18) 0.0295(19) 0.0124(15) -0.0043(16) -0.0073(15)
N1 0.0183(18) 0.0131(16) 0.0116(16) 0.0011(13) -0.0007(13) -0.0008(14)
N2 0.0159(17) 0.0115(16) 0.0157(17) 0.0024(13) 0.0000(13) -0.0029(13)
N3 0.0190(18) 0.0147(16) 0.0132(17) 0.0041(13) 0.0021(14) -0.0010(14)
N4 0.0134(17) 0.0163(17) 0.0150(17) 0.0040(13) 0.0021(13) 0.0013(13)
N5 0.0127(17) 0.0131(16) 0.0210(18) 0.0026(14) 0.0032(14) -0.0003(13)
N6 0.0167(18) 0.0125(16) 0.0163(17) 0.0047(13) 0.0026(14) -0.0024(13)
C1 0.016(2) 0.015(2) 0.024(2) 0.0020(17) -0.0018(17) 0.0001(16)
C2 0.020(2) 0.0144(19) 0.018(2) 0.0045(16) 0.0021(17) 0.0027(16)
C3 0.026(2) 0.021(2) 0.019(2) 0.0026(17) 0.0012(18) 0.0009(18)
C4 0.026(2) 0.024(2) 0.014(2) -0.0016(17) -0.0020(17) 0.0028(19)
C5 0.027(2) 0.018(2) 0.020(2) -0.0010(17) -0.0022(18) -0.0061(18)
C6 0.019(2) 0.017(2) 0.020(2) 0.0008(16) -0.0019(17) 0.0005(17)
C7 0.023(2) 0.018(2) 0.021(2) 0.0037(17) 0.0001(18) -0.0012(18)
C8 0.020(2) 0.0101(18) 0.021(2) 0.0030(16) -0.0008(17) -0.0010(16)
C9 0.021(2) 0.0116(19) 0.021(2) 0.0020(16) 0.0014(17) -0.0022(16)
C10 0.023(2) 0.016(2) 0.017(2) 0.0039(16) -0.0009(17) 0.0008(17)
C11 0.020(2) 0.022(2) 0.020(2) 0.0017(17) 0.0040(17) 0.0053(18)
C12 0.016(2) 0.016(2) 0.022(2) 0.0026(17) -0.0045(17) -0.0003(16)
C13 0.021(2) 0.021(2) 0.016(2) 0.0027(17) 0.0001(17) -0.0023(18)
C14 0.018(2) 0.019(2) 0.017(2) 0.0014(16) 0.0020(16) 0.0008(17)
C15 0.017(2) 0.020(2) 0.016(2) 0.0014(16) -0.0012(16) 0.0037(17)
C16 0.021(2) 0.015(2) 0.027(2) 0.0046(17) -0.0010(18) -0.0010(17)
C17 0.022(2) 0.025(2) 0.040(3) 0.006(2) 0.006(2) 0.0056(19)
C18 0.021(2) 0.024(2) 0.037(3) 0.005(2) 0.000(2) 0.0062(19)
C19 0.024(2) 0.027(2) 0.036(3) 0.011(2) 0.007(2) 0.007(2)
C20 0.033(3) 0.024(2) 0.037(3) 0.010(2) -0.002(2) 0.004(2)
C21 0.024(2) 0.026(2) 0.022(2) 0.0022(18) 0.0034(18) 0.0082(19)
C22 0.018(2) 0.024(2) 0.029(3) 0.0080(19) 0.0012(18) 0.0031(18)
C23 0.017(2) 0.030(2) 0.023(2) 0.0105(19) 0.0037(18) 0.0031(18)
C24 0.019(2) 0.033(3) 0.017(2) 0.0048(18) 0.0020(17) 0.0025(19)
C25 0.015(2) 0.018(2) 0.024(2) 0.0090(17) 0.0058(17) 0.0013(16)
C26 0.018(2) 0.0139(19) 0.019(2) 0.0033(16) 0.0053(16) 0.0000(16)
C27 0.020(2) 0.017(2) 0.016(2) 0.0026(16) 0.0032(16) 0.0004(17)
C28 0.014(2) 0.021(2) 0.020(2) 0.0088(17) 0.0075(16) 0.0021(16)
C29 0.020(2) 0.019(2) 0.021(2) -0.0007(17) 0.0029(17) -0.0006(17)
C30 0.019(2) 0.025(2) 0.023(2) -0.0011(18) -0.0024(18) 0.0041(18)
C31 0.017(2) 0.018(2) 0.020(2) 0.0041(16) 0.0021(16) 0.0003(16)
C32 0.019(2) 0.031(3) 0.045(3) 0.007(2) 0.008(2) 0.010(2)
C33 0.042(3) 0.045(3) 0.047(4) 0.005(3) 0.024(3) 0.007(3)
C34 0.044(4) 0.042(3) 0.059(4) 0.009(3) 0.016(3) 0.014(3)
C35 0.057(5) 0.051(4) 0.088(6) -0.020(4) 0.016(4) 0.012(4)
C36 0.055(4) 0.133(8) 0.029(3) 0.037(4) -0.008(3) -0.005(5)
C37 0.049(4) 0.102(6) 0.041(4) 0.038(4) -0.007(3) 0.001(4)
C38 0.025(3) 0.025(2) 0.038(3) 0.000(2) 0.006(2) 0.011(2)
C39 0.057(4) 0.029(3) 0.051(4) 0.014(3) 0.027(3) 0.018(3)
C40 0.025(3) 0.046(3) 0.060(4) 0.016(3) 0.013(3) 0.007(2)
C41 0.033(3) 0.063(4) 0.065(4) 0.039(4) 0.004(3) -0.002(3)
C42 0.036(3) 0.054(4) 0.048(4) 0.013(3) 0.007(3) 0.018(3)
C43 0.072(5) 0.077(5) 0.048(4) 0.007(4) -0.004(4) 0.021(4)
C44 0.014(2) 0.017(2) 0.034(3) 0.0094(18) 0.0054(18) 0.0018(16)
C45 0.014(2) 0.019(2) 0.023(2) 0.0050(17) 0.0017(16) -0.0001(16)
C46 0.013(2) 0.019(2) 0.022(2) 0.0073(17) 0.0017(16) 0.0014(16)
C47 0.015(2) 0.030(2) 0.021(2) 0.0126(19) 0.0021(17) 0.0026(18)
C48 0.023(2) 0.030(2) 0.013(2) 0.0082(18) 0.0021(17) -0.0012(19)
C49 0.021(2) 0.021(2) 0.020(2) 0.0031(17) 0.0015(17) 0.0004(18)
C50 0.014(2) 0.018(2) 0.019(2) 0.0054(16) 0.0006(16) 0.0024(16)
C51 0.0111(19) 0.0153(19) 0.024(2) 0.0054(16) 0.0013(16) 0.0028(15)
C52 0.018(2) 0.0142(19) 0.018(2) -0.0016(16) -0.0009(17) -0.0034(16)
C53 0.014(2) 0.0104(18) 0.023(2) 0.0000(16) 0.0008(16) -0.0024(15)
C54 0.020(2) 0.019(2) 0.019(2) 0.0029(17) 0.0009(17) -0.0028(17)
C55 0.018(2) 0.029(2) 0.021(2) 0.0029(18) 0.0072(17) 0.0001(18)
C56 0.017(2) 0.016(2) 0.029(2) 0.0037(17) 0.0011(18) -0.0028(17)
C57 0.023(2) 0.019(2) 0.021(2) 0.0056(17) 0.0037(18) -0.0020(17)
C58 0.021(2) 0.023(2) 0.020(2) 0.0045(18) 0.0079(18) -0.0049(18)
C59 0.024(2) 0.029(2) 0.020(2) 0.0044(18) 0.0046(18) 0.0039(19)
C60 0.022(2) 0.025(2) 0.023(2) 0.0033(18) -0.0015(18) 0.0072(19)
C61 0.025(2) 0.030(3) 0.025(2) 0.005(2) 0.0039(19) 0.005(2)
C62 0.032(3) 0.033(3) 0.029(3) 0.005(2) 0.009(2) 0.004(2)
C63 0.034(3) 0.076(5) 0.039(3) 0.004(3) 0.003(3) -0.014(3)
C64 0.019(3) 0.046(4) 0.241(13) 0.059(6) 0.006(5) 0.011(3)
C65 0.021(6) 0.034(7) 0.14(2) 0.019(9) -0.016(8) 0.006(5)
C66 0.019(6) 0.046(7) 0.079(12) 0.003(7) 0.007(6) 0.017(5)
C93 0.024(6) 0.019(5) 0.068(10) -0.006(5) -0.002(6) 0.004(4)
C94 0.030(7) 0.027(6) 0.059(9) -0.016(6) 0.005(6) 0.000(5)
C67 0.029(3) 0.019(2) 0.039(3) 0.009(2) -0.001(2) 0.003(2)
C68 0.023(2) 0.018(2) 0.026(2) 0.0069(18) 0.0001(18) 0.0021(18)
C69 0.016(2) 0.016(2) 0.024(2) 0.0052(17) 0.0036(17) -0.0005(16)
C70 0.020(2) 0.020(2) 0.022(2) 0.0015(17) 0.0069(18) 0.0023(17)
C71 0.021(2) 0.017(2) 0.015(2) 0.0027(16) 0.0044(16) -0.0013(17)
C72 0.020(2) 0.0108(18) 0.023(2) 0.0071(16) 0.0050(17) -0.0033(16)
C73 0.022(2) 0.0144(19) 0.020(2) 0.0007(16) 0.0034(17) 0.0004(17)
C74 0.023(2) 0.020(2) 0.016(2) 0.0014(16) 0.0044(17) 0.0040(18)
C75 0.017(2) 0.019(2) 0.023(2) 0.0036(17) 0.0041(17) 0.0000(17)
C76 0.026(3) 0.034(3) 0.041(3) 0.014(2) 0.007(2) 0.002(2)
C77 0.033(3) 0.058(4) 0.055(4) 0.024(3) 0.019(3) 0.013(3)
C78 0.028(3) 0.024(2) 0.041(3) 0.003(2) 0.017(2) 0.011(2)
C79 0.063(4) 0.052(4) 0.031(3) -0.001(3) 0.016(3) 0.028(3)
C80 0.034(3) 0.054(4) 0.036(3) 0.018(3) 0.007(2) 0.020(3)
C81 0.036(3) 0.047(3) 0.041(3) 0.014(3) -0.009(2) 0.012(3)
C82 0.022(3) 0.026(3) 0.052(3) 0.006(2) 0.013(2) 0.009(2)
C83 0.038(3) 0.024(3) 0.051(4) 0.009(2) 0.014(3) 0.009(2)
C84 0.020(2) 0.027(2) 0.024(2) 0.0040(19) 0.0034(18) 0.0010(19)
C85 0.024(2) 0.030(3) 0.027(3) 0.010(2) 0.0098(19) 0.000(2)
C86 0.019(2) 0.051(3) 0.034(3) 0.017(2) 0.004(2) 0.012(2)
C87 0.034(3) 0.074(5) 0.056(4) -0.005(4) 0.005(3) 0.015(3)
C88 0.014(2) 0.0132(19) 0.028(2) 0.0027(17) 0.0025(17) -0.0016(16)
C89 0.036(3) 0.060(4) 0.058(4) 0.023(3) 0.005(3) 0.008(3)
C90 0.038(4) 0.059(4) 0.074(5) 0.008(4) 0.008(3) 0.014(3)
C91 0.045(4) 0.043(4) 0.062(4) -0.001(3) 0.000(3) 0.009(3)
C92 0.026(3) 0.039(3) 0.038(3) 0.014(2) 0.009(2) 0.009(2)

loop_
_atom_type_symbol
_atom_type_description
_atom_type_scat_dispersion_real
_atom_type_scat_dispersion_imag
_atom_type_scat_source
C C 0.0033 0.0016
;
International Tables for Crystallography
(Vol. C, Tables 4.2.6.8 and 6.1.1.4)
;
H H 0.0000 0.0000
;
International Tables for Crystallography
(Vol. C, Table 6.1.1.4)
;
N N 0.0061 0.0033
;
International Tables for Crystallography
(Vol. C, Tables 4.2.6.8 and 6.1.1.4)
;
O O 0.0106 0.0060
;
International Tables for Crystallography
(Vol. C, Tables 4.2.6.8 and 6.1.1.4)
;
P P 0.1023 0.0942
;
International Tables for Crystallography
(Vol. C, Tables 4.2.6.8 and 6.1.1.4)
;
Ru Ru -1.2594 0.8363
;
International Tables for Crystallography
(Vol. C, Tables 4.2.6.8 and 6.1.1.4)
;
Cl Cl 0.1484 0.1585
;
International Tables for Crystallography
(Vol. C, Tables 4.2.6.8 and 6.1.1.4)
;

loop_
_geom_angle_atom_site_label_1
_geom_angle_atom_site_label_2
_geom_angle_atom_site_label_3
_geom_angle
_geom_angle_site_symmetry_1
_geom_angle_site_symmetry_3
_geom_angle_publ_flag
C44 Ru1 N1 177.65(16) . . ?
C44 Ru1 N3 100.23(16) . . ?
N1 Ru1 N3 77.58(13) . . ?
C44 Ru1 N2 105.16(16) . . ?
N1 Ru1 N2 77.08(13) . . ?
N3 Ru1 N2 154.43(13) . . ?
C44 Ru1 P2 87.47(14) . . ?
N1 Ru1 P2 93.34(11) . . ?
N3 Ru1 P2 89.78(10) . . ?
N2 Ru1 P2 88.38(10) . . ?
C44 Ru1 P1 95.22(14) . . ?
N1 Ru1 P1 84.01(11) . . ?
N3 Ru1 P1 90.60(10) . . ?
N2 Ru1 P1 90.08(10) . . ?
P2 Ru1 P1 177.18(4) . . ?
C88 Ru2 N4 177.04(16) . . ?
C88 Ru2 N5 101.30(16) . . ?
N4 Ru2 N5 76.99(14) . . ?
C88 Ru2 N6 105.05(15) . . ?
N4 Ru2 N6 76.78(13) . . ?
N5 Ru2 N6 153.52(14) . . ?
C88 Ru2 P4 91.25(14) . . ?
N4 Ru2 P4 91.14(10) . . ?
N5 Ru2 P4 89.06(10) . . ?
N6 Ru2 P4 87.88(10) . . ?
C88 Ru2 P3 90.25(14) . . ?
N4 Ru2 P3 87.40(10) . . ?
N5 Ru2 P3 91.96(10) . . ?
N6 Ru2 P3 90.44(10) . . ?
P4 Ru2 P3 177.99(4) . . ?
O10 P1 O11 105.1(2) . . ?
O10 P1 O9 105.4(2) . . ?
O11 P1 O9 98.9(2) . . ?
O10 P1 Ru1 109.55(14) . . ?
O11 P1 Ru1 125.52(18) . . ?
O9 P1 Ru1 110.38(13) . . ?
O14 P2 O13 101.0(2) . . ?
O14 P2 O12 105.4(2) . . ?
O13 P2 O12 107.3(2) . . ?
O14 P2 Ru1 120.38(15) . . ?
O13 P2 Ru1 110.28(15) . . ?
O12 P2 Ru1 111.34(13) . . ?
O25 P3 O24 104.16(18) . . ?
O25 P3 O26 110.09(19) . . ?
O24 P3 O26 99.80(19) . . ?
O25 P3 Ru2 106.95(13) . . ?
O24 P3 Ru2 122.43(14) . . ?
O26 P3 Ru2 112.78(14) . . ?
O29 P4 O27 105.9(2) . . ?
O29 P4 O28 99.86(17) . . ?
O27 P4 O28 104.81(18) . . ?
O29 P4 Ru2 112.43(14) . . ?
O27 P4 Ru2 111.51(13) . . ?
O28 P4 Ru2 120.80(13) . . ?
C12 O3 C15 117.4(3) . . ?
C17 O4 C16 113.6(3) . . ?
C19 O5 C18 112.0(4) . . ?
C20 O6 C21 114.3(4) . . ?
C23 O7 C22 111.0(3) . . ?
C25 O8 C24 118.0(4) . . ?
C32 O9 P1 126.3(3) . . ?
C34 O10 P1 131.3(4) . . ?
C36 O11 P1 122.9(4) . . ?
C38 O12 P2 125.0(3) . . ?
C40 O13 P2 130.6(4) . . ?
C42 O14 P2 121.6(4) . . ?
C56 O18 C59 116.2(3) . . ?
C61 O19 C60 112.9(3) . . ?
C62 O20 C63 116.7(5) . . ?
C93 O21 C64 127.2(7) . . ?
C64 O21 C65 105.0(7) . . ?
C94 O22 C67 113.8(6) . . ?
C66 O22 C67 119.7(7) . . ?
C69 O23 C68 117.7(3) . . ?
C76 O24 P3 123.5(3) . . ?
C78 O25 P3 128.8(3) . . ?
C80 O26 P3 125.5(3) . . ?
C82 O27 P4 122.1(3) . . ?
C84 O28 P4 120.3(3) . . ?
C86 O29 P4 128.9(3) . . ?
H139 O31 H140 119.0 . . ?
H141 O32 H142 113(4) . . ?
C6 N1 C2 123.2(4) . . ?
C6 N1 Ru1 118.2(3) . . ?
C2 N1 Ru1 118.2(3) . . ?
C1 N2 C8 118.1(3) . . ?
C1 N2 Ru1 116.8(3) . . ?
C8 N2 Ru1 125.1(3) . . ?
C7 N3 C31 116.6(3) . . ?
C7 N3 Ru1 116.5(3) . . ?
C31 N3 Ru1 126.8(3) . . ?
C46 N4 C50 123.3(4) . . ?
C46 N4 Ru2 118.0(3) . . ?
C50 N4 Ru2 118.4(3) . . ?
C45 N5 C52 117.3(3) . . ?
C45 N5 Ru2 117.2(3) . . ?
C52 N5 Ru2 125.4(3) . . ?
C51 N6 C75 117.8(3) . . ?
C51 N6 Ru2 116.9(3) . . ?
C75 N6 Ru2 125.3(3) . . ?
O1 C1 N2 128.4(4) . . ?
O1 C1 C2 118.1(4) . . ?
N2 C1 C2 113.5(4) . . ?
N1 C2 C3 119.0(4) . . ?
N1 C2 C1 114.0(4) . . ?
C3 C2 C1 126.9(4) . . ?
C2 C3 C4 119.0(4) . . ?
C2 C3 H1 120.5 . . ?
C4 C3 H1 120.5 . . ?
C3 C4 C5 120.4(4) . . ?
C3 C4 H2 119.8 . . ?
C5 C4 H2 119.8 . . ?
C6 C5 C4 118.6(4) . . ?
C6 C5 H3 120.7 . . ?
C4 C5 H3 120.7 . . ?
N1 C6 C5 119.7(4) . . ?
N1 C6 C7 114.2(4) . . ?
C5 C6 C7 126.1(4) . . ?
O2 C7 N3 127.0(4) . . ?
O2 C7 C6 119.6(4) . . ?
N3 C7 C6 113.3(4) . . ?
N2 C8 C9 111.8(3) . . ?
N2 C8 H4 109.3 . . ?
C9 C8 H4 109.3 . . ?
N2 C8 H5 109.3 . . ?
C9 C8 H5 109.3 . . ?
H4 C8 H5 107.9 . . ?
C14 C9 C10 117.8(4) . . ?
C14 C9 C8 121.2(4) . . ?
C10 C9 C8 121.0(4) . . ?
C11 C10 C9 120.9(4) . . ?
C11 C10 H6 119.6 . . ?
C9 C10 H6 119.6 . . ?
C12 C11 C10 120.3(4) . . ?
C12 C11 H7 119.9 . . ?
C10 C11 H7 119.9 . . ?
O3 C12 C13 124.0(4) . . ?
O3 C12 C11 116.1(4) . . ?
C13 C12 C11 119.9(4) . . ?
C12 C13 C14 119.1(4) . . ?
C12 C13 H8 120.4 . . ?
C14 C13 H8 120.4 . . ?
C9 C14 C13 122.0(4) . . ?
C9 C14 H9 119.0 . . ?
C13 C14 H9 119.0 . . ?
O3 C15 C16 107.8(4) . . ?
O3 C15 H10 110.1 . . ?
C16 C15 H10 110.1 . . ?
O3 C15 H11 110.1 . . ?
C16 C15 H11 110.1 . . ?
H10 C15 H11 108.5 . . ?
O4 C16 C15 109.3(3) . . ?
O4 C16 H12 109.8 . . ?
C15 C16 H12 109.8 . . ?
O4 C16 H13 109.8 . . ?
C15 C16 H13 109.8 . . ?
H12 C16 H13 108.3 . . ?
O4 C17 C18 107.9(4) . . ?
O4 C17 H14 110.1 . . ?
C18 C17 H14 110.1 . . ?
O4 C17 H15 110.1 . . ?
C18 C17 H15 110.1 . . ?
H14 C17 H15 108.4 . . ?
O5 C18 C17 109.5(4) . . ?
O5 C18 H16 109.8 . . ?
C17 C18 H16 109.8 . . ?
O5 C18 H17 109.8 . . ?
C17 C18 H17 109.8 . . ?
H16 C18 H17 108.2 . . ?
O5 C19 C20 109.1(4) . . ?
O5 C19 H18 109.9 . . ?
C20 C19 H18 109.9 . . ?
O5 C19 H19 109.9 . . ?
C20 C19 H19 109.9 . . ?
H18 C19 H19 108.3 . . ?
O6 C20 C19 106.3(4) . . ?
O6 C20 H20 110.5 . . ?
C19 C20 H20 110.5 . . ?
O6 C20 H21 110.5 . . ?
C19 C20 H21 110.5 . . ?
H20 C20 H21 108.7 . . ?
O6 C21 C22 111.8(4) . . ?
O6 C21 H22 109.2 . . ?
C22 C21 H22 109.2 . . ?
O6 C21 H23 109.2 . . ?
C22 C21 H23 109.2 . . ?
H22 C21 H23 107.9 . . ?
O7 C22 C21 109.8(4) . . ?
O7 C22 H24 109.7 . . ?
C21 C22 H24 109.7 . . ?
O7 C22 H25 109.7 . . ?
C21 C22 H25 109.7 . . ?
H24 C22 H25 108.2 . . ?
O7 C23 C24 108.8(4) . . ?
O7 C23 H26 109.9 . . ?
C24 C23 H26 109.9 . . ?
O7 C23 H27 109.9 . . ?
C24 C23 H27 109.9 . . ?
H26 C23 H27 108.3 . . ?
O8 C24 C23 108.0(4) . . ?
O8 C24 H28 110.1 . . ?
C23 C24 H28 110.1 . . ?
O8 C24 H29 110.1 . . ?
C23 C24 H29 110.1 . . ?
H28 C24 H29 108.4 . . ?
O8 C25 C30 124.7(4) . . ?
O8 C25 C26 115.8(4) . . ?
C30 C25 C26 119.5(4) . . ?
C27 C26 C25 120.6(4) . . ?
C27 C26 H30 119.7 . . ?
C25 C26 H30 119.7 . . ?
C26 C27 C28 121.4(4) . . ?
C26 C27 H31 119.3 . . ?
C28 C27 H31 119.3 . . ?
C29 C28 C27 117.7(4) . . ?
C29 C28 C31 121.8(4) . . ?
C27 C28 C31 120.5(4) . . ?
C28 C29 C30 121.7(4) . . ?
C28 C29 H32 119.2 . . ?
C30 C29 H32 119.2 . . ?
C25 C30 C29 119.2(4) . . ?
C25 C30 H33 120.4 . . ?
C29 C30 H33 120.4 . . ?
N3 C31 C28 113.4(4) . . ?
N3 C31 H34 108.9 . . ?
C28 C31 H34 108.9 . . ?
N3 C31 H35 108.9 . . ?
C28 C31 H35 108.9 . . ?
H34 C31 H35 107.7 . . ?
O9 C32 C33 107.7(4) . . ?
O9 C32 H36 110.2 . . ?
C33 C32 H36 110.2 . . ?
O9 C32 H37 110.2 . . ?
C33 C32 H37 110.2 . . ?
H36 C32 H37 108.5 . . ?
C32 C33 H38 109.5 . . ?
C32 C33 H39 109.5 . . ?
H38 C33 H39 109.5 . . ?
C32 C33 H40 109.5 . . ?
H38 C33 H40 109.5 . . ?
H39 C33 H40 109.5 . . ?
C35 C34 O10 111.8(5) . . ?
C35 C34 H41 109.3 . . ?
O10 C34 H41 109.3 . . ?
C35 C34 H42 109.3 . . ?
O10 C34 H42 109.3 . . ?
H41 C34 H42 107.9 . . ?
C34 C35 H43 109.5 . . ?
C34 C35 H44 109.5 . . ?
H43 C35 H44 109.5 . . ?
C34 C35 H45 109.5 . . ?
H43 C35 H45 109.5 . . ?
H44 C35 H45 109.5 . . ?
O11 C36 C37 116.1(6) . . ?
O11 C36 H46 108.3 . . ?
C37 C36 H46 108.3 . . ?
O11 C36 H47 108.3 . . ?
C37 C36 H47 108.3 . . ?
H46 C36 H47 107.4 . . ?
C36 C37 H48 109.5 . . ?
C36 C37 H49 109.5 . . ?
H48 C37 H49 109.5 . . ?
C36 C37 H50 109.5 . . ?
H48 C37 H50 109.5 . . ?
H49 C37 H50 109.5 . . ?
O12 C38 C39 108.1(4) . . ?
O12 C38 H51 110.1 . . ?
C39 C38 H51 110.1 . . ?
O12 C38 H52 110.1 . . ?
C39 C38 H52 110.1 . . ?
H51 C38 H52 108.4 . . ?
C38 C39 H53 109.5 . . ?
C38 C39 H54 109.5 . . ?
H53 C39 H54 109.5 . . ?
C38 C39 H55 109.5 . . ?
H53 C39 H55 109.5 . . ?
H54 C39 H55 109.5 . . ?
O13 C40 C41 108.7(5) . . ?
O13 C40 H56 109.9 . . ?
C41 C40 H56 109.9 . . ?
O13 C40 H57 109.9 . . ?
C41 C40 H57 109.9 . . ?
H56 C40 H57 108.3 . . ?
C40 C41 H58 109.5 . . ?
C40 C41 H59 109.5 . . ?
H58 C41 H59 109.5 . . ?
C40 C41 H60 109.5 . . ?
H58 C41 H60 109.5 . . ?
H59 C41 H60 109.5 . . ?
O14 C42 C43 112.0(6) . . ?
O14 C42 H61 109.2 . . ?
C43 C42 H61 109.2 . . ?
O14 C42 H62 109.2 . . ?
C43 C42 H62 109.2 . . ?
H61 C42 H62 107.9 . . ?
C42 C43 H63 109.5 . . ?
C42 C43 H64 109.5 . . ?
H63 C43 H64 109.5 . . ?
C42 C43 H65 109.5 . . ?
H63 C43 H65 109.5 . . ?
H64 C43 H65 109.5 . . ?
O15 C44 Ru1 177.7(4) . . ?
O16 C45 N5 126.5(4) . . ?
O16 C45 C46 120.3(4) . . ?
N5 C45 C46 113.2(4) . . ?
N4 C46 C47 119.5(4) . . ?
N4 C46 C45 114.4(4) . . ?
C47 C46 C45 126.0(4) . . ?
C46 C47 C48 118.4(4) . . ?
C46 C47 H66 120.8 . . ?
C48 C47 H66 120.8 . . ?
C49 C48 C47 120.4(4) . . ?
C49 C48 H67 119.8 . . ?
C47 C48 H67 119.8 . . ?
C50 C49 C48 118.2(4) . . ?
C50 C49 H68 120.9 . . ?
C48 C49 H68 120.9 . . ?
N4 C50 C49 120.1(4) . . ?
N4 C50 C51 113.9(4) . . ?
C49 C50 C51 126.0(4) . . ?
O17 C51 N6 128.3(4) . . ?
O17 C51 C50 118.1(4) . . ?
N6 C51 C50 113.5(4) . . ?
N5 C52 C53 112.8(3) . . ?
N5 C52 H69 109.0 . . ?
C53 C52 H69 109.0 . . ?
N5 C52 H70 109.0 . . ?
C53 C52 H70 109.0 . . ?
H69 C52 H70 107.8 . . ?
C58 C53 C54 117.2(4) . . ?
C58 C53 C52 121.7(4) . . ?
C54 C53 C52 121.1(4) . . ?
C55 C54 C53 121.6(4) . . ?
C55 C54 H71 119.2 . . ?
C53 C54 H71 119.2 . . ?
C54 C55 C56 119.8(4) . . ?
C54 C55 H72 120.1 . . ?
C56 C55 H72 120.1 . . ?
C57 C56 O18 124.8(4) . . ?
C57 C56 C55 119.6(4) . . ?
O18 C56 C55 115.6(4) . . ?
C56 C57 C58 120.0(4) . . ?
C56 C57 H73 120.0 . . ?
C58 C57 H73 120.0 . . ?
C57 C58 C53 121.8(4) . . ?
C57 C58 H74 119.1 . . ?
C53 C58 H74 119.1 . . ?
O18 C59 C60 108.8(4) . . ?
O18 C59 H75 109.9 . . ?
C60 C59 H75 109.9 . . ?
O18 C59 H76 109.9 . . ?
C60 C59 H76 109.9 . . ?
H75 C59 H76 108.3 . . ?
O19 C60 C59 108.0(4) . . ?
O19 C60 H77 110.1 . . ?
C59 C60 H77 110.1 . . ?
O19 C60 H78 110.1 . . ?
C59 C60 H78 110.1 . . ?
H77 C60 H78 108.4 . . ?
O19 C61 C62 109.6(4) . . ?
O19 C61 H79 109.8 . . ?
C62 C61 H79 109.8 . . ?
O19 C61 H80 109.8 . . ?
C62 C61 H80 109.8 . . ?
H79 C61 H80 108.2 . . ?
O20 C62 C61 115.0(4) . . ?
O20 C62 H81 108.5 . . ?
C61 C62 H81 108.5 . . ?
O20 C62 H82 108.5 . . ?
C61 C62 H82 108.5 . . ?
H81 C62 H82 107.5 . . ?
C64 C63 O20 111.0(6) . . ?
C64 C63 H83 109.4 . . ?
O20 C63 H83 109.4 . . ?
C64 C63 H84 109.4 . . ?
O20 C63 H84 109.4 . . ?
H83 C63 H84 108.0 . . ?
O21 C64 C63 117.4(7) . . ?
O21 C64 H85 108.0 . . ?
C63 C64 H85 108.0 . . ?
O21 C64 H86 108.0 . . ?
C63 C64 H86 108.0 . . ?
H85 C64 H86 107.2 . . ?
C66 C65 O21 105.0(12) . . ?
C66 C65 H87 110.7 . . ?
O21 C65 H87 110.7 . . ?
C66 C65 H88 110.7 . . ?
O21 C65 H88 110.7 . . ?
H87 C65 H88 108.8 . . ?
O22 C66 C65 109.8(11) . . ?
O22 C66 H89 109.7 . . ?
C65 C66 H89 109.7 . . ?
O22 C66 H90 109.7 . . ?
C65 C66 H90 109.7 . . ?
H89 C66 H90 108.2 . . ?
O21 C93 C94 117.5(9) . . ?
O21 C93 H143 107.9 . . ?
C94 C93 H143 107.9 . . ?
O21 C93 H144 107.9 . . ?
C94 C93 H144 107.9 . . ?
H143 C93 H144 107.2 . . ?
O22 C94 C93 111.0(10) . . ?
O22 C94 H145 109.4 . . ?
C93 C94 H145 109.4 . . ?
O22 C94 H146 109.4 . . ?
C93 C94 H146 109.4 . . ?
H145 C94 H146 108.0 . . ?
O22 C67 C68 111.0(4) . . ?
O22 C67 H91 109.4 . . ?
C68 C67 H91 109.4 . . ?
O22 C67 H92 109.4 . . ?
C68 C67 H92 109.4 . . ?
H91 C67 H92 108.0 . . ?
O23 C68 C67 109.1(4) . . ?
O23 C68 H93 109.9 . . ?
C67 C68 H93 109.9 . . ?
O23 C68 H94 109.9 . . ?
C67 C68 H94 109.9 . . ?
H93 C68 H94 108.3 . . ?
O23 C69 C74 124.4(4) . . ?
O23 C69 C70 115.5(4) . . ?
C74 C69 C70 120.1(4) . . ?
C69 C70 C71 120.3(4) . . ?
C69 C70 H95 119.8 . . ?
C71 C70 H95 119.8 . . ?
C70 C71 C72 120.3(4) . . ?
C70 C71 H96 119.9 . . ?
C72 C71 H96 119.9 . . ?
C73 C72 C71 118.4(4) . . ?
C73 C72 C75 120.7(4) . . ?
C71 C72 C75 120.9(4) . . ?
C72 C73 C74 122.4(4) . . ?
C72 C73 H97 118.8 . . ?
C74 C73 H97 118.8 . . ?
C69 C74 C73 118.5(4) . . ?
C69 C74 H98 120.7 . . ?
C73 C74 H98 120.7 . . ?
N6 C75 C72 112.5(3) . . ?
N6 C75 H99 109.1 . . ?
C72 C75 H99 109.1 . . ?
N6 C75 H100 109.1 . . ?
C72 C75 H100 109.1 . . ?
H99 C75 H100 107.8 . . ?
O24 C76 C77 110.1(4) . . ?
O24 C76 H101 109.6 . . ?
C77 C76 H101 109.6 . . ?
O24 C76 H102 109.6 . . ?
C77 C76 H102 109.6 . . ?
H101 C76 H102 108.2 . . ?
C76 C77 H103 109.5 . . ?
C76 C77 H104 109.5 . . ?
H103 C77 H104 109.5 . . ?
C76 C77 H105 109.5 . . ?
H103 C77 H105 109.5 . . ?
H104 C77 H105 109.5 . . ?
O25 C78 C79 106.3(4) . . ?
O25 C78 H106 110.5 . . ?
C79 C78 H106 110.5 . . ?
O25 C78 H107 110.5 . . ?
C79 C78 H107 110.5 . . ?
H106 C78 H107 108.7 . . ?
C78 C79 H108 109.5 . . ?
C78 C79 H109 109.5 . . ?
H108 C79 H109 109.5 . . ?
C78 C79 H110 109.5 . . ?
H108 C79 H110 109.5 . . ?
H109 C79 H110 109.5 . . ?
O26 C80 C81 110.2(5) . . ?
O26 C80 H111 109.6 . . ?
C81 C80 H111 109.6 . . ?
O26 C80 H112 109.6 . . ?
C81 C80 H112 109.6 . . ?
H111 C80 H112 108.1 . . ?
C80 C81 H113 109.5 . . ?
C80 C81 H114 109.5 . . ?
H113 C81 H114 109.5 . . ?
C80 C81 H115 109.5 . . ?
H113 C81 H115 109.5 . . ?
H114 C81 H115 109.5 . . ?
O27 C82 C83 110.3(4) . . ?
O27 C82 H116 109.6 . . ?
C83 C82 H116 109.6 . . ?
O27 C82 H117 109.6 . . ?
C83 C82 H117 109.6 . . ?
H116 C82 H117 108.1 . . ?
C82 C83 H118 109.5 . . ?
C82 C83 H119 109.5 . . ?
H118 C83 H119 109.5 . . ?
C82 C83 H120 109.5 . . ?
H118 C83 H120 109.5 . . ?
H119 C83 H120 109.5 . . ?
O28 C84 C85 108.6(4) . . ?
O28 C84 H121 110.0 . . ?
C85 C84 H121 110.0 . . ?
O28 C84 H122 110.0 . . ?
C85 C84 H122 110.0 . . ?
H121 C84 H122 108.4 . . ?
C84 C85 H123 109.5 . . ?
C84 C85 H124 109.5 . . ?
H123 C85 H124 109.5 . . ?
C84 C85 H125 109.5 . . ?
H123 C85 H125 109.5 . . ?
H124 C85 H125 109.5 . . ?
O29 C86 C87 110.5(5) . . ?
O29 C86 H126 109.6 . . ?
C87 C86 H126 109.6 . . ?
O29 C86 H127 109.6 . . ?
C87 C86 H127 109.6 . . ?
H126 C86 H127 108.1 . . ?
C86 C87 H128 109.5 . . ?
C86 C87 H129 109.5 . . ?
H128 C87 H129 109.5 . . ?
C86 C87 H130 109.5 . . ?
H128 C87 H130 109.5 . . ?
H129 C87 H130 109.5 . . ?
O30 C88 Ru2 177.3(4) . . ?
Cl2 C89 Cl1 112.3(4) . . ?
Cl2 C89 H131 109.1 . . ?
Cl1 C89 H131 109.1 . . ?
Cl2 C89 H132 109.1 . . ?
Cl1 C89 H132 109.1 . . ?
H131 C89 H132 107.9 . . ?
Cl3 C90 Cl4 110.3(4) . . ?
Cl3 C90 H133 109.6 . . ?
Cl4 C90 H133 109.6 . . ?
Cl3 C90 H134 109.6 . . ?
Cl4 C90 H134 109.6 . . ?
H133 C90 H134 108.1 . . ?
Cl5 C91 Cl6 111.6(4) . . ?
Cl5 C91 H135 109.3 . . ?
Cl6 C91 H135 109.3 . . ?
Cl5 C91 H136 109.3 . . ?
Cl6 C91 H136 109.3 . . ?
H135 C91 H136 108.0 . . ?
Cl7 C92 Cl8 111.2(3) . . ?
Cl7 C92 H137 109.4 . . ?
Cl8 C92 H137 109.4 . . ?
Cl7 C92 H138 109.4 . . ?
Cl8 C92 H138 109.4 . . ?
H137 C92 H138 108.0 . . ?

loop_
_geom_bond_atom_site_label_1
_geom_bond_atom_site_label_2
_geom_bond_distance
_geom_bond_site_symmetry_2
_geom_bond_publ_flag
Ru1 C44 1.868(5) . ?
Ru1 N1 2.042(3) . ?
Ru1 N3 2.103(3) . ?
Ru1 N2 2.115(3) . ?
Ru1 P2 2.3078(13) . ?
Ru1 P1 2.3554(13) . ?
Ru2 C88 1.879(5) . ?
Ru2 N4 2.048(3) . ?
Ru2 N5 2.110(3) . ?
Ru2 N6 2.125(3) . ?
Ru2 P4 2.3183(12) . ?
Ru2 P3 2.3491(12) . ?
Cl1 C89 1.763(7) . ?
Cl2 C89 1.744(7) . ?
Cl3 C90 1.747(8) . ?
Cl4 C90 1.747(7) . ?
Cl5 C91 1.752(7) . ?
Cl6 C91 1.771(7) . ?
Cl7 C92 1.750(6) . ?
Cl8 C92 1.768(5) . ?
P1 O10 1.576(4) . ?
P1 O11 1.591(4) . ?
P1 O9 1.597(3) . ?
P2 O14 1.584(4) . ?
P2 O13 1.589(4) . ?
P2 O12 1.590(3) . ?
P3 O25 1.589(3) . ?
P3 O24 1.589(3) . ?
P3 O26 1.593(3) . ?
P4 O29 1.587(3) . ?
P4 O27 1.592(3) . ?
P4 O28 1.602(3) . ?
O1 C1 1.265(5) . ?
O2 C7 1.255(5) . ?
O3 C12 1.374(5) . ?
O3 C15 1.434(5) . ?
O4 C17 1.414(6) . ?
O4 C16 1.421(5) . ?
O5 C19 1.407(6) . ?
O5 C18 1.422(6) . ?
O6 C20 1.422(6) . ?
O6 C21 1.422(5) . ?
O7 C23 1.426(5) . ?
O7 C22 1.428(6) . ?
O8 C25 1.376(5) . ?
O8 C24 1.419(5) . ?
O9 C32 1.448(6) . ?
O10 C34 1.454(7) . ?
O11 C36 1.382(7) . ?
O12 C38 1.441(6) . ?
O13 C40 1.430(6) . ?
O14 C42 1.427(7) . ?
O15 C44 1.164(6) . ?
O16 C45 1.257(5) . ?
O17 C51 1.256(5) . ?
O18 C56 1.378(5) . ?
O18 C59 1.441(5) . ?
O19 C61 1.413(6) . ?
O19 C60 1.435(6) . ?
O20 C62 1.408(6) . ?
O20 C63 1.420(7) . ?
O21 C93 1.319(11) . ?
O21 C64 1.366(8) . ?
O21 C65 1.636(19) . ?
O22 C94 1.293(13) . ?
O22 C66 1.334(12) . ?
O22 C67 1.416(6) . ?
O23 C69 1.371(5) . ?
O23 C68 1.431(5) . ?
O24 C76 1.422(6) . ?
O25 C78 1.470(5) . ?
O26 C80 1.443(6) . ?
O27 C82 1.456(6) . ?
O28 C84 1.450(5) . ?
O29 C86 1.450(6) . ?
O30 C88 1.148(5) . ?
O31 H139 0.763(11) . ?
O31 H140 0.918(13) . ?
O32 H141 0.817(19) . ?
O32 H142 0.83(2) . ?
N1 C6 1.337(5) . ?
N1 C2 1.345(5) . ?
N2 C1 1.329(6) . ?
N2 C8 1.465(5) . ?
N3 C7 1.339(5) . ?
N3 C31 1.480(5) . ?
N4 C46 1.338(5) . ?
N4 C50 1.338(5) . ?
N5 C45 1.324(6) . ?
N5 C52 1.475(5) . ?
N6 C51 1.318(6) . ?
N6 C75 1.473(5) . ?
C1 C2 1.512(6) . ?
C2 C3 1.381(6) . ?
C3 C4 1.386(6) . ?
C3 H1 0.9500 . ?
C4 C5 1.387(6) . ?
C4 H2 0.9500 . ?
C5 C6 1.379(6) . ?
C5 H3 0.9500 . ?
C6 C7 1.519(6) . ?
C8 C9 1.503(6) . ?
C8 H4 0.9900 . ?
C8 H5 0.9900 . ?
C9 C14 1.382(6) . ?
C9 C10 1.403(6) . ?
C10 C11 1.389(6) . ?
C10 H6 0.9500 . ?
C11 C12 1.389(6) . ?
C11 H7 0.9500 . ?
C12 C13 1.385(6) . ?
C13 C14 1.403(6) . ?
C13 H8 0.9500 . ?
C14 H9 0.9500 . ?
C15 C16 1.491(6) . ?
C15 H10 0.9900 . ?
C15 H11 0.9900 . ?
C16 H12 0.9900 . ?
C16 H13 0.9900 . ?
C17 C18 1.516(7) . ?
C17 H14 0.9900 . ?
C17 H15 0.9900 . ?
C18 H16 0.9900 . ?
C18 H17 0.9900 . ?
C19 C20 1.508(7) . ?
C19 H18 0.9900 . ?
C19 H19 0.9900 . ?
C20 H20 0.9900 . ?
C20 H21 0.9900 . ?
C21 C22 1.510(6) . ?
C21 H22 0.9900 . ?
C21 H23 0.9900 . ?
C22 H24 0.9900 . ?
C22 H25 0.9900 . ?
C23 C24 1.500(6) . ?
C23 H26 0.9900 . ?
C23 H27 0.9900 . ?
C24 H28 0.9900 . ?
C24 H29 0.9900 . ?
C25 C30 1.390(6) . ?
C25 C26 1.396(6) . ?
C26 C27 1.373(6) . ?
C26 H30 0.9500 . ?
C27 C28 1.399(6) . ?
C27 H31 0.9500 . ?
C28 C29 1.391(6) . ?
C28 C31 1.510(6) . ?
C29 C30 1.406(6) . ?
C29 H32 0.9500 . ?
C30 H33 0.9500 . ?
C31 H34 0.9900 . ?
C31 H35 0.9900 . ?
C32 C33 1.494(8) . ?
C32 H36 0.9900 . ?
C32 H37 0.9900 . ?
C33 H38 0.9800 . ?
C33 H39 0.9800 . ?
C33 H40 0.9800 . ?
C34 C35 1.453(10) . ?
C34 H41 0.9900 . ?
C34 H42 0.9900 . ?
C35 H43 0.9800 . ?
C35 H44 0.9800 . ?
C35 H45 0.9800 . ?
C36 C37 1.435(9) . ?
C36 H46 0.9900 . ?
C36 H47 0.9900 . ?
C37 H48 0.9800 . ?
C37 H49 0.9800 . ?
C37 H50 0.9800 . ?
C38 C39 1.504(7) . ?
C38 H51 0.9900 . ?
C38 H52 0.9900 . ?
C39 H53 0.9800 . ?
C39 H54 0.9800 . ?
C39 H55 0.9800 . ?
C40 C41 1.476(8) . ?
C40 H56 0.9900 . ?
C40 H57 0.9900 . ?
C41 H58 0.9800 . ?
C41 H59 0.9800 . ?
C41 H60 0.9800 . ?
C42 C43 1.495(9) . ?
C42 H61 0.9900 . ?
C42 H62 0.9900 . ?
C43 H63 0.9800 . ?
C43 H64 0.9800 . ?
C43 H65 0.9800 . ?
C45 C46 1.512(6) . ?
C46 C47 1.386(6) . ?
C47 C48 1.402(6) . ?
C47 H66 0.9500 . ?
C48 C49 1.393(6) . ?
C48 H67 0.9500 . ?
C49 C50 1.382(6) . ?
C49 H68 0.9500 . ?
C50 C51 1.523(6) . ?
C52 C53 1.513(6) . ?
C52 H69 0.9900 . ?
C52 H70 0.9900 . ?
C53 C58 1.392(6) . ?
C53 C54 1.399(6) . ?
C54 C55 1.384(6) . ?
C54 H71 0.9500 . ?
C55 C56 1.396(6) . ?
C55 H72 0.9500 . ?
C56 C57 1.378(6) . ?
C57 C58 1.387(6) . ?
C57 H73 0.9500 . ?
C58 H74 0.9500 . ?
C59 C60 1.500(6) . ?
C59 H75 0.9900 . ?
C59 H76 0.9900 . ?
C60 H77 0.9900 . ?
C60 H78 0.9900 . ?
C61 C62 1.498(7) . ?
C61 H79 0.9900 . ?
C61 H80 0.9900 . ?
C62 H81 0.9900 . ?
C62 H82 0.9900 . ?
C63 C64 1.411(10) . ?
C63 H83 0.9900 . ?
C63 H84 0.9900 . ?
C64 H85 0.9900 . ?
C64 H86 0.9900 . ?
C65 C66 1.484(17) . ?
C65 H87 0.9900 . ?
C65 H88 0.9900 . ?
C66 H89 0.9900 . ?
C66 H90 0.9900 . ?
C93 C94 1.545(16) . ?
C93 H143 0.9900 . ?
C93 H144 0.9900 . ?
C94 H145 0.9900 . ?
C94 H146 0.9900 . ?
C67 C68 1.490(6) . ?
C67 H91 0.9900 . ?
C67 H92 0.9900 . ?
C68 H93 0.9900 . ?
C68 H94 0.9900 . ?
C69 C74 1.391(6) . ?
C69 C70 1.392(6) . ?
C70 C71 1.396(6) . ?
C70 H95 0.9500 . ?
C71 C72 1.400(6) . ?
C71 H96 0.9500 . ?
C72 C73 1.378(6) . ?
C72 C75 1.516(6) . ?
C73 C74 1.400(6) . ?
C73 H97 0.9500 . ?
C74 H98 0.9500 . ?
C75 H99 0.9900 . ?
C75 H100 0.9900 . ?
C76 C77 1.506(7) . ?
C76 H101 0.9900 . ?
C76 H102 0.9900 . ?
C77 H103 0.9800 . ?
C77 H104 0.9800 . ?
C77 H105 0.9800 . ?
C78 C79 1.496(8) . ?
C78 H106 0.9900 . ?
C78 H107 0.9900 . ?
C79 H108 0.9800 . ?
C79 H109 0.9800 . ?
C79 H110 0.9800 . ?
C80 C81 1.476(8) . ?
C80 H111 0.9900 . ?
C80 H112 0.9900 . ?
C81 H113 0.9800 . ?
C81 H114 0.9800 . ?
C81 H115 0.9800 . ?
C82 C83 1.487(7) . ?
C82 H116 0.9900 . ?
C82 H117 0.9900 . ?
C83 H118 0.9800 . ?
C83 H119 0.9800 . ?
C83 H120 0.9800 . ?
C84 C85 1.512(6) . ?
C84 H121 0.9900 . ?
C84 H122 0.9900 . ?
C85 H123 0.9800 . ?
C85 H124 0.9800 . ?
C85 H125 0.9800 . ?
C86 C87 1.484(9) . ?
C86 H126 0.9900 . ?
C86 H127 0.9900 . ?
C87 H128 0.9800 . ?
C87 H129 0.9800 . ?
C87 H130 0.9800 . ?
C89 H131 0.9900 . ?
C89 H132 0.9900 . ?
C90 H133 0.9900 . ?
C90 H134 0.9900 . ?
C91 H135 0.9900 . ?
C91 H136 0.9900 . ?
C92 H137 0.9900 . ?
C92 H138 0.9900 . ?

loop_
_geom_hbond_atom_site_label_D
_geom_hbond_atom_site_label_H
_geom_hbond_atom_site_label_A
_geom_hbond_site_symmetry_D
_geom_hbond_site_symmetry_H
_geom_hbond_site_symmetry_A
_geom_hbond_distance_DA
_geom_hbond_distance_DH
_geom_hbond_distance_HA
_geom_hbond_angle_DHA
_geom_hbond_publ_flag
O31 H139 O2 . . . 2.701(5) 0.763 1.995 154.0 no
O31 H140 O17 . . 2_556 2.886(5) 0.918 2.006 160.0 no
O32 H141 O16 . . . 2.732(5) 0.817 1.945 161.5 no
O32 H142 O1 . . 2_666 2.801(4) 0.828 1.983 169.8 no

loop_
_geom_torsion_atom_site_label_1
_geom_torsion_atom_site_label_2
_geom_torsion_atom_site_label_3
_geom_torsion_atom_site_label_4
_geom_torsion
_geom_torsion_site_symmetry_1
_geom_torsion_site_symmetry_2
_geom_torsion_site_symmetry_3
_geom_torsion_site_symmetry_4
_geom_torsion_publ_flag
O10 P1 O9 C32 -84.0(4) . . . . ?
O11 P1 O9 C32 24.5(4) . . . . ?
Ru1 P1 O9 C32 157.8(4) . . . . ?
O11 P1 O10 C34 -66.1(6) . . . . ?
O9 P1 O10 C34 37.8(6) . . . . ?
Ru1 P1 O10 C34 156.6(5) . . . . ?
O10 P1 O11 C36 -69.0(6) . . . . ?
O9 P1 O11 C36 -177.7(6) . . . . ?
Ru1 P1 O11 C36 59.2(6) . . . . ?
O14 P2 O12 C38 46.3(4) . . . . ?
O13 P2 O12 C38 -60.8(4) . . . . ?
Ru1 P2 O12 C38 178.5(3) . . . . ?
O14 P2 O13 C40 -33.3(5) . . . . ?
O12 P2 O13 C40 76.9(5) . . . . ?
Ru1 P2 O13 C40 -161.7(5) . . . . ?
O13 P2 O14 C42 163.9(4) . . . . ?
O12 P2 O14 C42 52.4(4) . . . . ?
Ru1 P2 O14 C42 -74.5(4) . . . . ?
O25 P3 O24 C76 55.4(4) . . . . ?
O26 P3 O24 C76 169.2(4) . . . . ?
Ru2 P3 O24 C76 -65.7(4) . . . . ?
O24 P3 O25 C78 42.2(4) . . . . ?
O26 P3 O25 C78 -64.0(4) . . . . ?
Ru2 P3 O25 C78 173.1(4) . . . . ?
O25 P3 O26 C80 65.9(5) . . . . ?
O24 P3 O26 C80 -43.2(4) . . . . ?
Ru2 P3 O26 C80 -174.7(4) . . . . ?
O29 P4 O27 C82 51.5(4) . . . . ?
O28 P4 O27 C82 -53.5(4) . . . . ?
Ru2 P4 O27 C82 174.2(3) . . . . ?
O29 P4 O28 C84 -163.9(3) . . . . ?
O27 P4 O28 C84 -54.4(4) . . . . ?
Ru2 P4 O28 C84 72.4(3) . . . . ?
O27 P4 O29 C86 -103.7(4) . . . . ?
O28 P4 O29 C86 4.9(5) . . . . ?
Ru2 P4 O29 C86 134.2(4) . . . . ?
C8 N2 C1 O1 0.1(7) . . . . ?
Ru1 N2 C1 O1 179.6(4) . . . . ?
C8 N2 C1 C2 -177.5(4) . . . . ?
Ru1 N2 C1 C2 2.0(5) . . . . ?
C6 N1 C2 C3 -0.5(7) . . . . ?
Ru1 N1 C2 C3 172.5(3) . . . . ?
C6 N1 C2 C1 -179.3(4) . . . . ?
Ru1 N1 C2 C1 -6.3(5) . . . . ?
O1 C1 C2 N1 -175.2(4) . . . . ?
N2 C1 C2 N1 2.6(6) . . . . ?
O1 C1 C2 C3 6.1(7) . . . . ?
N2 C1 C2 C3 -176.0(4) . . . . ?
N1 C2 C3 C4 0.6(7) . . . . ?
C1 C2 C3 C4 179.2(4) . . . . ?
C2 C3 C4 C5 0.1(7) . . . . ?
C3 C4 C5 C6 -0.8(7) . . . . ?
C2 N1 C6 C5 -0.2(7) . . . . ?
Ru1 N1 C6 C5 -173.2(3) . . . . ?
C2 N1 C6 C7 177.4(4) . . . . ?
Ru1 N1 C6 C7 4.4(5) . . . . ?
C4 C5 C6 N1 0.8(7) . . . . ?
C4 C5 C6 C7 -176.4(4) . . . . ?
C31 N3 C7 O2 -2.7(7) . . . . ?
Ru1 N3 C7 O2 175.6(4) . . . . ?
C31 N3 C7 C6 179.2(4) . . . . ?
Ru1 N3 C7 C6 -2.5(5) . . . . ?
N1 C6 C7 O2 -179.4(4) . . . . ?
C5 C6 C7 O2 -2.0(7) . . . . ?
N1 C6 C7 N3 -1.2(6) . . . . ?
C5 C6 C7 N3 176.2(4) . . . . ?
C1 N2 C8 C9 -107.4(4) . . . . ?
Ru1 N2 C8 C9 73.1(4) . . . . ?
N2 C8 C9 C14 -108.7(5) . . . . ?
N2 C8 C9 C10 71.3(5) . . . . ?
C14 C9 C10 C11 1.1(6) . . . . ?
C8 C9 C10 C11 -178.9(4) . . . . ?
C9 C10 C11 C12 0.7(6) . . . . ?
C15 O3 C12 C13 -7.2(6) . . . . ?
C15 O3 C12 C11 173.0(4) . . . . ?
C10 C11 C12 O3 177.8(4) . . . . ?
C10 C11 C12 C13 -2.0(7) . . . . ?
O3 C12 C13 C14 -178.3(4) . . . . ?
C11 C12 C13 C14 1.4(6) . . . . ?
C10 C9 C14 C13 -1.7(6) . . . . ?
C8 C9 C14 C13 178.3(4) . . . . ?
C12 C13 C14 C9 0.4(6) . . . . ?
C12 O3 C15 C16 -177.3(3) . . . . ?
C17 O4 C16 C15 155.7(4) . . . . ?
O3 C15 C16 O4 -76.7(4) . . . . ?
C16 O4 C17 C18 151.2(4) . . . . ?
C19 O5 C18 C17 -174.5(4) . . . . ?
O4 C17 C18 O5 64.1(5) . . . . ?
C18 O5 C19 C20 175.4(4) . . . . ?
C21 O6 C20 C19 -178.6(4) . . . . ?
O5 C19 C20 O6 -179.7(4) . . . . ?
C20 O6 C21 C22 -105.9(5) . . . . ?
C23 O7 C22 C21 -177.8(4) . . . . ?
O6 C21 C22 O7 70.1(5) . . . . ?
C22 O7 C23 C24 -167.9(4) . . . . ?
C25 O8 C24 C23 -176.5(3) . . . . ?
O7 C23 C24 O8 68.6(5) . . . . ?
C24 O8 C25 C30 -1.6(6) . . . . ?
C24 O8 C25 C26 179.3(4) . . . . ?
O8 C25 C26 C27 179.1(4) . . . . ?
C30 C25 C26 C27 0.0(6) . . . . ?
C25 C26 C27 C28 1.0(6) . . . . ?
C26 C27 C28 C29 -1.2(6) . . . . ?
C26 C27 C28 C31 -179.1(4) . . . . ?
C27 C28 C29 C30 0.4(6) . . . . ?
C31 C28 C29 C30 178.4(4) . . . . ?
O8 C25 C30 C29 -179.8(4) . . . . ?
C26 C25 C30 C29 -0.8(6) . . . . ?
C28 C29 C30 C25 0.5(7) . . . . ?
C7 N3 C31 C28 96.0(5) . . . . ?
Ru1 N3 C31 C28 -82.1(4) . . . . ?
C29 C28 C31 N3 116.3(4) . . . . ?
C27 C28 C31 N3 -65.8(5) . . . . ?
P1 O9 C32 C33 -179.1(4) . . . . ?
P1 O10 C34 C35 -98.0(7) . . . . ?
P1 O11 C36 C37 172.1(6) . . . . ?
P2 O12 C38 C39 -150.3(4) . . . . ?
P2 O13 C40 C41 147.7(5) . . . . ?
P2 O14 C42 C43 154.9(5) . . . . ?
C52 N5 C45 O16 2.8(7) . . . . ?
Ru2 N5 C45 O16 -178.2(4) . . . . ?
C52 N5 C45 C46 -179.8(4) . . . . ?
Ru2 N5 C45 C46 -0.8(5) . . . . ?
C50 N4 C46 C47 -0.7(6) . . . . ?
Ru2 N4 C46 C47 173.4(3) . . . . ?
C50 N4 C46 C45 -178.0(4) . . . . ?
Ru2 N4 C46 C45 -3.9(5) . . . . ?
O16 C45 C46 N4 -179.4(4) . . . . ?
N5 C45 C46 N4 3.0(5) . . . . ?
O16 C45 C46 C47 3.6(7) . . . . ?
N5 C45 C46 C47 -174.0(4) . . . . ?
N4 C46 C47 C48 -0.6(7) . . . . ?
C45 C46 C47 C48 176.3(4) . . . . ?
C46 C47 C48 C49 1.1(7) . . . . ?
C47 C48 C49 C50 -0.4(7) . . . . ?
C46 N4 C50 C49 1.5(6) . . . . ?
Ru2 N4 C50 C49 -172.6(3) . . . . ?
C46 N4 C50 C51 -179.2(4) . . . . ?
Ru2 N4 C50 C51 6.7(5) . . . . ?
C48 C49 C50 N4 -0.8(7) . . . . ?
C48 C49 C50 C51 180.0(4) . . . . ?
C75 N6 C51 O17 -0.1(7) . . . . ?
Ru2 N6 C51 O17 177.9(4) . . . . ?
C75 N6 C51 C50 178.3(4) . . . . ?
Ru2 N6 C51 C50 -3.7(5) . . . . ?
N4 C50 C51 O17 176.8(4) . . . . ?
C49 C50 C51 O17 -3.9(7) . . . . ?
N4 C50 C51 N6 -1.7(5) . . . . ?
C49 C50 C51 N6 177.5(4) . . . . ?
C45 N5 C52 C53 -98.7(5) . . . . ?
Ru2 N5 C52 C53 82.4(4) . . . . ?
N5 C52 C53 C58 -109.3(5) . . . . ?
N5 C52 C53 C54 73.0(5) . . . . ?
C58 C53 C54 C55 -0.3(6) . . . . ?
C52 C53 C54 C55 177.5(4) . . . . ?
C53 C54 C55 C56 -1.1(7) . . . . ?
C59 O18 C56 C57 -8.3(6) . . . . ?
C59 O18 C56 C55 170.8(4) . . . . ?
C54 C55 C56 C57 1.8(7) . . . . ?
C54 C55 C56 O18 -177.4(4) . . . . ?
O18 C56 C57 C58 177.9(4) . . . . ?
C55 C56 C57 C58 -1.2(7) . . . . ?
C56 C57 C58 C53 -0.2(7) . . . . ?
C54 C53 C58 C57 0.9(6) . . . . ?
C52 C53 C58 C57 -176.9(4) . . . . ?
C56 O18 C59 C60 -175.8(4) . . . . ?
C61 O19 C60 C59 -175.5(4) . . . . ?
O18 C59 C60 O19 -70.4(5) . . . . ?
C60 O19 C61 C62 171.7(4) . . . . ?
C63 O20 C62 C61 84.3(6) . . . . ?
O19 C61 C62 O20 -70.7(6) . . . . ?
C62 O20 C63 C64 167.2(7) . . . . ?
C93 O21 C64 C63 145.5(11) . . . . ?
C65 O21 C64 C63 -165.6(11) . . . . ?
O20 C63 C64 O21 179.4(8) . . . . ?
C64 O21 C65 C66 -168.0(10) . . . . ?
C67 O22 C66 C65 -154.0(11) . . . . ?
O21 C65 C66 O22 -67.6(15) . . . . ?
C64 O21 C93 C94 172.8(11) . . . . ?
C67 O22 C94 C93 -162.2(8) . . . . ?
O21 C93 C94 O22 -56.8(17) . . . . ?
C94 O22 C67 C68 -102.7(10) . . . . ?
C66 O22 C67 C68 -155.3(10) . . . . ?
C69 O23 C68 C67 176.4(4) . . . . ?
O22 C67 C68 O23 75.6(5) . . . . ?
C68 O23 C69 C74 6.0(6) . . . . ?
C68 O23 C69 C70 -173.2(4) . . . . ?
O23 C69 C70 C71 -178.7(4) . . . . ?
C74 C69 C70 C71 1.9(6) . . . . ?
C69 C70 C71 C72 -0.8(6) . . . . ?
C70 C71 C72 C73 -0.3(6) . . . . ?
C70 C71 C72 C75 179.5(4) . . . . ?
C71 C72 C73 C74 0.4(6) . . . . ?
C75 C72 C73 C74 -179.4(4) . . . . ?
O23 C69 C74 C73 178.9(4) . . . . ?
C70 C69 C74 C73 -1.8(6) . . . . ?
C72 C73 C74 C69 0.7(6) . . . . ?
C51 N6 C75 C72 109.5(4) . . . . ?
Ru2 N6 C75 C72 -68.3(4) . . . . ?
C73 C72 C75 N6 116.9(4) . . . . ?
C71 C72 C75 N6 -62.9(5) . . . . ?
P3 O24 C76 C77 -148.9(4) . . . . ?
P3 O25 C78 C79 -149.7(4) . . . . ?
P3 O26 C80 C81 159.4(4) . . . . ?
P4 O27 C82 C83 -122.5(4) . . . . ?
P4 O28 C84 C85 -170.8(3) . . . . ?
P4 O29 C86 C87 -95.8(6) . . . . ?
